data_4107177
loop_
_publ_author_name
'Zhixue Zhu'
'Christine J. Cardin'
'Yu Gan'
'Claire A. Murray'
'Andrew J. P. White'
'David J. Williams'
'Howard M. Colquhoun'

_publ_contact_author_address
; 
Department of Chemistry, 
The University of Reading, 
Whiteknights, 
Reading, RG6 6AD, UK 
;
_publ_contact_author_email h.m.colquhoun@reading.ac.uk
_publ_contact_author_fax '+44 1183 786717'
_publ_contact_author_name 'Howard Colquhoun'
_publ_contact_author_phone '+44 1183 786717'
_publ_section_title
;
 Conformational Modulation of Sequence Recognition in Synthetic
 Macromolecules
;
_journal_name_full 'Journal of the American Chemical Society'
_journal_page_first 19442
_journal_page_last 19447
_journal_paper_doi 10.1021/ja2067115
_journal_volume 133
_journal_year 2011
_chemical_formula_moiety 'C89 H53 N5 O10'
_chemical_formula_sum 'C89 H53 N5 O10'
_chemical_formula_weight 1352.43
_space_group_IT_number 14
_symmetry_cell_setting monoclinic
_symmetry_space_group_name_Hall '-P 2yn'
_symmetry_space_group_name_H-M 'P 1 21/n 1'
_atom_sites_solution_hydrogens difmap
_atom_sites_solution_primary direct
_audit_creation_date 11-07-12
_audit_creation_method CRYSTALS_ver_14.23
_cell_angle_alpha 90
_cell_angle_beta 102.2610(10)
_cell_angle_gamma 90
_cell_formula_units_Z 8
_cell_length_a 15.9918(2)
_cell_length_b 35.2582(5)
_cell_length_c 26.4571(3)
_cell_measurement_reflns_used 18154
_cell_measurement_temperature 150
_cell_measurement_theta_max 61.062
_cell_measurement_theta_min 3.602
_cell_volume 14577.4(3)
_computing_cell_refinement 'CrysAlis, (Oxford Diffraction, 2002)'
_computing_data_collection 'Gemini, (Oxford Diffraction, 2006)'
_computing_molecular_graphics 'CAMERON (Watkin et al., 1996)'
_computing_structure_refinement 'CRYSTALS (Betteridge et al., 2003)'
_computing_structure_solution 'SHELXS 86 (Sheldrick, 1986)'
_diffrn_ambient_temperature 150
_diffrn_measured_fraction_theta_full 0.930
_diffrn_measured_fraction_theta_max 0.930
_diffrn_measurement_device Area
_diffrn_measurement_device_type 'Oxford Diffraction Gemini'
_diffrn_measurement_method \w/2\q
_diffrn_radiation_monochromator graphite
_diffrn_radiation_type 'Cu K\a'
_diffrn_radiation_wavelength 1.54180
_diffrn_reflns_av_R_equivalents 0.028
_diffrn_reflns_limit_h_max 17
_diffrn_reflns_limit_h_min -17
_diffrn_reflns_limit_k_max 39
_diffrn_reflns_limit_k_min 0
_diffrn_reflns_limit_l_max 28
_diffrn_reflns_limit_l_min 0
_diffrn_reflns_number 20752
_diffrn_reflns_theta_full 61.062
_diffrn_reflns_theta_max 61.062
_diffrn_reflns_theta_min 3.602
_diffrn_standards_number 0
_exptl_absorpt_coefficient_mu 0.655
_exptl_absorpt_correction_T_max 0.98
_exptl_absorpt_correction_T_min 0.93
_exptl_absorpt_correction_type multi-scan
_exptl_absorpt_process_details 'CrysAlis, (Oxford Diffraction, 2002)'
_exptl_crystal_colour 'dark red'
_exptl_crystal_density_diffrn 1.232
_exptl_crystal_F_000 5616
_exptl_crystal_size_max 0.163
_exptl_crystal_size_mid 0.106
_exptl_crystal_size_min 0.043
_platon_squeeze_details
;
;
_refine_diff_density_max 1.10
_refine_diff_density_min -0.80
_refine_ls_extinction_method none
_refine_ls_goodness_of_fit_ref 0.9523
_refine_ls_hydrogen_treatment constr
_refine_ls_matrix_type full
_refine_ls_number_parameters 1844
_refine_ls_number_reflns 20648
_refine_ls_number_restraints 4459
_refine_ls_R_factor_all 0.1406
_refine_ls_R_factor_gt 0.1122
_refine_ls_shift/su_max 0.1741660
_refine_ls_shift/su_mean 0.0182565
_refine_ls_structure_factor_coef Fsqd
_refine_ls_weighting_details
;
 Method, part 1, Chebychev polynomial, (Watkin, 1994, Prince, 1982) 
 [weight] = 1.0/[A~0~*T~0~(x)+A~1~*T~1~(x) ... +A~n-1~]*T~n-1~(x)] 
 where A~i~ are the Chebychev coefficients listed below and x= Fcalc/Fmax 
 Method = Robust Weighting (Prince, 1982) 
 W = [weight] * [1-(deltaF/6*sigmaF)^2^]^2^ 
 A~i~ are: 
 415. 648. 313. 76.3 
;
_refine_ls_weighting_scheme calc
_refine_ls_wR_factor_all 0.3069
_refine_ls_wR_factor_gt 0.2697
_refine_ls_wR_factor_ref 0.3069
_reflns_limit_h_max 17
_reflns_limit_h_min -17
_reflns_limit_k_max 39
_reflns_limit_k_min 0
_reflns_limit_l_max 28
_reflns_limit_l_min 0
_reflns_number_gt 12793
_reflns_number_total 20752
_reflns_threshold_expression I>2.0\s(I)
_oxford_diffrn_Wilson_B_factor 0.00
_oxford_diffrn_Wilson_scale 0.00
_oxford_refine_ls_r_factor_ref 0.1406
_oxford_refine_ls_scale 0.5579(7)
_oxford_reflns_number_all 20648
_oxford_reflns_threshold_expression_ref I>-10.0\s(I)
_oxford_structure_analysis_title 'XTAL2 in P2(1)/n'
_cod_data_source_file ja2067115_si_003.cif
_cod_data_source_block 1
_cod_original_sg_symbol_H-M 'P 1 21/n 1 '
_cod_database_code 4107177

loop_
_symmetry_equiv_pos_as_xyz
x,y,z
-x,-y,-z
-x+1/2,y+1/2,-z+1/2
x+1/2,-y+1/2,z+1/2

loop_
_atom_site_label
_atom_site_type_symbol
_atom_site_fract_x
_atom_site_fract_y
_atom_site_fract_z
_atom_site_U_iso_or_equiv
_atom_site_occupancy
_atom_site_adp_type
_atom_site_refinement_flags_posn
_atom_site_refinement_flags_adp
_atom_site_refinement_flags_occupancy
_atom_site_disorder_assembly
_atom_site_disorder_group
O1 O 0.4875(3) 0.59653(8) 0.71183(8) 0.0838 1.0000 Uani . U . . .
C2 C 0.4720(3) 0.61383(8) 0.74835(8) 0.0666 1.0000 Uani . U . . .
O7 O 0.4796(3) 0.54183(7) 0.94040(8) 0.0856 1.0000 Uani . U . . .
C8 C 0.4416(3) 0.55699(8) 0.97947(9) 0.0767 1.0000 Uani . U . . .
C9 C 0.4483(3) 0.59530(6) 0.99075(6) 0.0659 1.0000 Uani . U . . .
C10 C 0.4157(3) 0.60874(8) 1.03163(8) 0.0602 1.0000 Uani . U . . .
N11 N 0.4231(2) 0.64833(7) 1.04318(8) 0.0529 1.0000 Uani . U . . .
C12 C 0.4990(3) 0.66970(8) 1.04594(8) 0.0498 1.0000 Uani . U . . .
O13 O 0.5685(2) 0.65626(7) 1.04362(8) 0.0606 1.0000 Uani . U . . .
C14 C 0.4762(3) 0.70991(8) 1.05045(8) 0.0456 1.0000 Uani . U . . .
C15 C 0.3908(3) 0.71118(8) 1.05190(8) 0.0417 1.0000 Uani . U . . .
C16 C 0.3545(3) 0.67211(8) 1.04974(8) 0.0476 1.0000 Uani . U . . .
O17 O 0.2840(2) 0.66207(7) 1.05111(7) 0.0528 1.0000 Uani . U . . .
C18 C 0.3474(2) 0.74532(6) 1.05397(6) 0.0425 1.0000 Uani . U . . .
C19 C 0.3970(2) 0.77785(8) 1.05346(8) 0.0395 1.0000 Uani . U . . .
C20 C 0.4836(2) 0.77585(8) 1.05138(8) 0.0406 1.0000 Uani . U . . .
C21 C 0.5258(2) 0.74147(6) 1.04989(6) 0.0426 1.0000 Uani . U . . .
C22 C 0.5152(2) 0.81517(8) 1.04914(8) 0.0412 1.0000 Uani . U . . .
O23 O 0.58657(19) 0.82513(7) 1.04666(7) 0.0492 1.0000 Uani . U . . .
N24 N 0.4448(2) 0.83920(7) 1.04768(8) 0.0451 1.0000 Uani . U . . .
C25 C 0.3713(2) 0.81827(8) 1.05270(8) 0.0417 1.0000 Uani . U . . .
O26 O 0.30294(19) 0.83164(7) 1.05523(7) 0.0492 1.0000 Uani . U . . .
C27 C 0.4459(3) 0.87957(8) 1.04080(8) 0.0513 1.0000 Uani . U . . .
C28 C 0.5003(2) 0.90252(6) 1.07548(6) 0.0588 1.0000 Uani . U . . .
C29 C 0.4982(3) 0.94097(6) 1.06664(6) 0.0702 1.0000 Uani . U . . .
C30 C 0.4419(3) 0.95706(6) 1.02596(6) 0.0707 1.0000 Uani . U . . .
C31 C 0.3895(3) 0.93332(8) 0.99104(8) 0.0595 1.0000 Uani . U . . .
C32 C 0.3890(2) 0.89489(6) 0.99748(6) 0.0510 1.0000 Uani . U . . .
O33 O 0.3323(2) 0.95034(7) 0.94918(8) 0.0701 1.0000 Uani . U . . .
C41 C 0.3600(2) 0.83454(5) 0.70157(4) 0.0907 1.0000 Uani G U . . .
C42 C 0.3822(2) 0.79773(5) 0.69877(4) 0.0748 1.0000 Uani G U . . .
C43 C 0.4081(2) 0.77522(4) 0.74272(5) 0.0557 1.0000 Uani G U . . .
C44 C 0.4268(3) 0.73456(8) 0.74215(8) 0.0523 1.0000 Uani . U . . .
C45 C 0.4547(2) 0.71512(6) 0.78834(6) 0.0624 1.0000 Uani . U . . .
C46 C 0.4691(3) 0.67722(6) 0.78984(6) 0.0660 1.0000 Uani . U . . .
C47 C 0.4573(3) 0.65536(8) 0.74568(8) 0.0609 1.0000 Uani . U . . .
C48 C 0.4334(3) 0.67455(6) 0.69898(6) 0.0670 1.0000 Uani . U . . .
C49 C 0.4195(2) 0.71294(6) 0.69727(6) 0.0638 1.0000 Uani . U . . .
C50 C 0.4099(2) 0.79394(4) 0.78823(4) 0.0715 1.0000 Uani G U . . .
C51 C 0.3867(2) 0.83033(5) 0.79160(4) 0.0791 1.0000 Uani G U . . .
C54 C 0.3742(3) 0.58448(6) 1.06102(6) 0.0735 1.0000 Uani . U . . .
C55 C 0.3714(3) 0.54650(6) 1.04821(6) 0.0861 1.0000 Uani . U . . .
C56 C 0.4052(3) 0.53226(6) 1.00725(6) 0.0869 1.0000 Uani . U . . .
O59 O 1.2747(2) 0.61867(8) 0.71362(8) 0.0796 1.0000 Uani . U . . .
C60 C 1.2434(3) 0.62305(8) 0.66774(8) 0.0660 1.0000 Uani . U . . .
N61 N 1.2078(2) 0.65593(6) 0.64669(6) 0.0662 1.0000 Uani . U . . .
C62 C 1.2035(2) 0.69004(5) 0.67535(5) 0.0642 1.0000 Uani . U . . .
C63 C 1.1154(3) 0.70222(8) 0.67640(8) 0.0563 1.0000 Uani . U . . .
C64 C 1.0913(3) 0.74057(8) 0.67719(8) 0.0590 1.0000 Uani . U . . .
C65 C 1.1486(3) 0.77125(6) 0.67468(6) 0.0660 1.0000 Uani . U . . .
C66 C 1.1232(3) 0.80749(6) 0.67459(6) 0.0796 1.0000 Uani . U . . .
C67 C 1.0375(3) 0.81803(8) 0.67696(8) 0.0837 1.0000 Uani . U . . .
C68 C 1.0105(3) 0.85570(6) 0.67781(6) 0.1087 1.0000 Uani . U . . .
C69 C 0.9198(3) 0.86126(6) 0.68126(6) 0.1173 1.0000 Uani . U . . .
C70 C 0.8672(3) 0.83347(6) 0.68152(6) 0.1194 1.0000 Uani . U . . .
C71 C 0.8911(3) 0.79710(9) 0.68067(9) 0.0925 1.0000 Uani . U . . .
C72 C 0.9794(3) 0.78860(8) 0.67807(8) 0.0805 1.0000 Uani . U . . .
C73 C 1.0044(3) 0.74989(8) 0.67815(8) 0.0638 1.0000 Uani . U . . .
C74 C 0.9454(3) 0.71952(8) 0.68081(8) 0.0730 1.0000 Uani . U . . .
C75 C 0.9698(2) 0.68373(6) 0.68087(6) 0.0714 1.0000 Uani . U . . .
C76 C 1.0536(2) 0.67426(6) 0.67958(6) 0.0676 1.0000 Uani . U . . .
C77 C 0.8565(3) 0.73070(6) 0.68220(6) 0.0869 1.0000 Uani . U . . .
C78 C 0.8355(3) 0.76525(6) 0.68172(6) 0.0980 1.0000 Uani . U . . .
C79 C 1.2410(3) 0.59120(8) 0.62952(9) 0.0673 1.0000 Uani . U . . .
N80 N 1.2084(2) 0.59863(8) 0.57964(8) 0.0576 1.0000 Uani . U . . .
C81 C 1.2030(3) 0.56960(8) 0.54577(9) 0.0651 1.0000 Uani . U . . .
C82 C 1.1641(3) 0.57851(8) 0.49035(9) 0.0635 1.0000 Uani . U . . .
O83 O 1.1523(3) 0.55297(8) 0.45769(8) 0.1016 1.0000 Uani . U . . .
N84 N 1.1460(2) 0.61452(6) 0.47898(6) 0.0545 1.0000 Uani . U . . .
C85 C 1.1092(2) 0.62646(5) 0.42622(5) 0.0661 1.0000 Uani . U . . .
C86 C 1.0716(3) 0.66589(8) 0.42523(8) 0.0609 1.0000 Uani . U . . .
C87 C 1.1213(3) 0.69821(8) 0.42669(8) 0.0532 1.0000 Uani . U . . .
C88 C 1.0888(3) 0.73476(8) 0.42571(8) 0.0542 1.0000 Uani . U . . .
C89 C 1.1387(3) 0.76772(8) 0.42655(8) 0.0544 1.0000 Uani . U . . .
C90 C 1.1008(3) 0.80487(8) 0.42500(8) 0.0546 1.0000 Uani . U . . .
C91 C 1.0112(2) 0.80801(6) 0.42312(6) 0.0616 1.0000 Uani . U . . .
C92 C 0.9620(2) 0.77635(6) 0.42243(6) 0.0592 1.0000 Uani . U . . .
C93 C 0.9970(3) 0.73968(8) 0.42424(8) 0.0578 1.0000 Uani . U . . .
C94 C 0.9479(2) 0.70765(6) 0.42295(6) 0.0568 1.0000 Uani . U . . .
C95 C 0.9858(2) 0.67163(6) 0.42326(6) 0.0609 1.0000 Uani . U . . .
C96 C 1.1542(3) 0.83674(6) 0.42633(6) 0.0665 1.0000 Uani . U . . .
C97 C 1.2393(3) 0.83258(6) 0.42786(6) 0.0725 1.0000 Uani . U . . .
C98 C 1.2770(3) 0.79697(6) 0.42828(6) 0.0665 1.0000 Uani . U . . .
C99 C 1.2278(3) 0.76417(8) 0.42824(8) 0.0592 1.0000 Uani . U . . .
C100 C 1.2633(2) 0.72599(6) 0.42884(6) 0.0598 1.0000 Uani . U . . .
C101 C 1.2158(2) 0.69485(6) 0.42898(6) 0.0620 1.0000 Uani . U . . .
C102 C 1.2316(3) 0.53346(6) 0.55958(6) 0.0920 1.0000 Uani . U . . .
C103 C 1.2679(3) 0.52679(6) 0.61105(6) 0.1048 1.0000 Uani . U . . .
C104 C 1.2691(3) 0.55542(6) 0.64707(6) 0.0930 1.0000 Uani . U . . .
O105 O 0.2834(2) 0.62429(7) 0.27090(8) 0.0654 1.0000 Uani . U . . .
C106 C 0.3133(3) 0.62775(8) 0.31777(8) 0.0553 1.0000 Uani . U . . .
N107 N 0.3461(2) 0.65992(6) 0.34036(6) 0.0569 1.0000 Uani . U . . .
C108 C 0.3518(2) 0.69537(5) 0.31316(5) 0.0534 1.0000 Uani . U . . .
C109 C 0.4428(3) 0.70670(8) 0.31193(8) 0.0490 1.0000 Uani . U . . .
C110 C 0.4673(3) 0.74486(8) 0.31214(8) 0.0490 1.0000 Uani . U . . .
C111 C 0.4073(2) 0.77587(6) 0.31350(6) 0.0558 1.0000 Uani . U . . .
C112 C 0.4328(3) 0.81268(6) 0.31346(6) 0.0674 1.0000 Uani . U . . .
C113 C 0.5196(3) 0.82273(8) 0.31164(8) 0.0757 1.0000 Uani . U . . .
C114 C 0.5785(3) 0.79256(8) 0.31006(8) 0.0703 1.0000 Uani . U . . .
C115 C 0.5517(3) 0.75428(8) 0.31054(8) 0.0572 1.0000 Uani . U . . .
C116 C 0.6133(3) 0.72469(8) 0.30858(8) 0.0645 1.0000 Uani . U . . .
C117 C 0.5866(2) 0.68724(6) 0.30753(6) 0.0657 1.0000 Uani . U . . .
C118 C 0.5032(2) 0.67914(6) 0.30951(6) 0.0574 1.0000 Uani . U . . .
C119 C 0.6997(2) 0.73484(6) 0.30727(6) 0.0846 1.0000 Uani . U . . .
C120 C 0.7226(3) 0.77043(6) 0.30764(6) 0.0947 1.0000 Uani . U . . .
C121 C 0.6653(3) 0.80129(9) 0.30836(9) 0.0895 1.0000 Uani . U . . .
C122 C 0.6868(3) 0.83900(6) 0.30599(6) 0.1118 1.0000 Uani . U . . .
C123 C 0.6316(3) 0.86740(6) 0.30694(6) 0.1133 1.0000 Uani . U . . .
C124 C 0.5462(3) 0.86001(6) 0.30973(6) 0.0990 1.0000 Uani . U . . .
C125 C 0.3113(3) 0.59524(8) 0.35378(8) 0.0626 1.0000 Uani . U . . .
N126 N 0.3438(2) 0.60125(7) 0.40437(8) 0.0530 1.0000 Uani . U . . .
C127 C 0.3494(3) 0.57192(8) 0.43672(9) 0.0675 1.0000 Uani . U . . .
C128 C 0.3854(3) 0.57877(8) 0.49293(8) 0.0583 1.0000 Uani . U . . .
O129 O 0.3945(3) 0.55336(7) 0.52512(8) 0.0849 1.0000 Uani . U . . .
N130 N 0.4047(2) 0.61487(6) 0.50594(6) 0.0495 1.0000 Uani . U . . .
C131 C 0.4397(2) 0.62619(5) 0.55925(5) 0.0563 1.0000 Uani . U . . .
C132 C 0.4793(3) 0.66504(8) 0.56258(8) 0.0565 1.0000 Uani . U . . .
C133 C 0.4312(3) 0.69777(8) 0.56086(8) 0.0525 1.0000 Uani . U . . .
C134 C 0.4630(3) 0.73458(8) 0.56213(8) 0.0526 1.0000 Uani . U . . .
C135 C 0.5578(3) 0.73872(8) 0.56408(8) 0.0597 1.0000 Uani . U . . .
C136 C 0.6033(2) 0.70668(6) 0.56497(6) 0.0578 1.0000 Uani . U . . .
C137 C 0.5661(2) 0.67085(6) 0.56421(6) 0.0608 1.0000 Uani . U . . .
C138 C 0.5913(2) 0.77453(6) 0.56583(6) 0.0595 1.0000 Uani . U . . .
C139 C 0.5435(3) 0.80713(6) 0.56503(6) 0.0646 1.0000 Uani . U . . .
C140 C 0.4538(3) 0.80452(8) 0.56326(8) 0.0527 1.0000 Uani . U . . .
C141 C 0.4144(3) 0.76745(8) 0.56167(8) 0.0580 1.0000 Uani . U . . .
C142 C 0.3253(3) 0.76425(8) 0.55991(8) 0.0580 1.0000 Uani . U . . .
C143 C 0.2895(2) 0.72593(6) 0.55863(6) 0.0569 1.0000 Uani . U . . .
C144 C 0.3354(2) 0.69438(6) 0.55842(6) 0.0603 1.0000 Uani . U . . .
C145 C 0.2795(3) 0.79645(6) 0.55954(6) 0.0687 1.0000 Uani . U . . .
C146 C 0.3162(3) 0.83273(6) 0.56070(6) 0.0706 1.0000 Uani . U . . .
C147 C 0.4009(3) 0.83578(6) 0.56243(6) 0.0686 1.0000 Uani . U . . .
C148 C 0.3240(3) 0.53569(6) 0.41955(6) 0.0977 1.0000 Uani . U . . .
C149 C 0.2895(3) 0.53037(6) 0.36726(6) 0.1116 1.0000 Uani . U . . .
C150 C 0.2829(3) 0.55996(6) 0.33449(6) 0.0962 1.0000 Uani . U . . .
O151 O 0.75246(19) 0.67075(7) 0.43544(7) 0.0519 1.0000 Uani . U . . .
C152 C 0.6841(2) 0.68412(8) 0.43750(8) 0.0415 1.0000 Uani . U . . .
N153 N 0.6103(2) 0.66308(7) 0.44136(8) 0.0441 1.0000 Uani . U . . .
C154 C 0.6096(3) 0.62262(8) 0.44771(8) 0.0466 1.0000 Uani . U . . .
C155 C 0.6637(2) 0.60620(6) 0.48960(6) 0.0464 1.0000 Uani . U . . .
C156 C 0.6614(3) 0.56707(8) 0.49559(8) 0.0513 1.0000 Uani . U . . .
O157 O 0.7189(2) 0.54920(7) 0.53587(8) 0.0584 1.0000 Uani . U . . .
C158 C 0.7214(3) 0.56280(8) 0.58569(8) 0.0582 1.0000 Uani . U . . .
C159 C 0.7995(3) 0.56823(6) 0.61756(6) 0.0749 1.0000 Uani . U . . .
C160 C 0.8056(3) 0.58135(6) 0.66701(6) 0.0823 1.0000 Uani . U . . .
C162 C 0.6551(3) 0.58327(6) 0.65284(6) 0.0809 1.0000 Uani . U . . .
C163 C 0.6486(3) 0.56886(6) 0.60249(6) 0.0721 1.0000 Uani . U . . .
O182 O 0.5762(3) 0.95967(8) 0.55047(8) 0.1012 1.0000 Uani . U . . .
C183 C 0.6103(4) 0.94499(8) 0.51071(9) 0.0908 1.0000 Uani . U . . .
C184 C 0.6048(3) 0.90713(6) 0.49866(6) 0.0789 1.0000 Uani . U . . .
C185 C 0.6373(3) 0.89318(8) 0.45698(8) 0.0709 1.0000 Uani . U . . .
N186 N 0.6296(3) 0.85392(8) 0.44499(8) 0.0585 1.0000 Uani . U . . .
C187 C 0.6991(3) 0.83046(8) 0.43955(8) 0.0530 1.0000 Uani . U . . .
O188 O 0.7695(2) 0.84056(7) 0.43721(8) 0.0628 1.0000 Uani . U . . .
C189 C 0.6645(3) 0.79052(8) 0.43663(8) 0.0461 1.0000 Uani . U . . .
C190 C 0.5780(3) 0.79262(8) 0.43825(8) 0.0429 1.0000 Uani . U . . .
C191 C 0.5535(3) 0.83263(8) 0.44237(8) 0.0526 1.0000 Uani . U . . .
O192 O 0.4848(2) 0.84538(7) 0.44447(8) 0.0601 1.0000 Uani . U . . .
C193 C 0.5280(2) 0.76001(6) 0.43831(6) 0.0423 1.0000 Uani . U . . .
C194 C 0.5724(2) 0.72614(8) 0.43760(8) 0.0391 1.0000 Uani . U . . .
C195 C 0.5401(2) 0.68700(8) 0.44003(8) 0.0403 1.0000 Uani . U . . .
O196 O 0.46775(18) 0.67707(7) 0.44121(7) 0.0436 1.0000 Uani . U . . .
C197 C 0.6579(2) 0.72453(8) 0.43603(8) 0.0416 1.0000 Uani . U . . .
C198 C 0.7067(2) 0.75715(6) 0.43507(6) 0.0440 1.0000 Uani . U . . .
C199 C 0.6742(3) 0.91810(6) 0.42819(6) 0.0830 1.0000 Uani . U . . .
C200 C 0.6787(3) 0.95639(6) 0.44129(6) 0.0964 1.0000 Uani . U . . .
C201 C 0.6500(3) 0.97007(6) 0.48159(6) 0.1004 1.0000 Uani . U . . .
C206 C 0.6065(2) 0.54463(6) 0.46133(6) 0.0565 1.0000 Uani . U . . .
C207 C 0.5538(3) 0.56202(6) 0.41966(6) 0.0660 1.0000 Uani . U . . .
C208 C 0.5521(2) 0.60110(6) 0.41229(6) 0.0548 1.0000 Uani . U . . .
C380 C 0.3464 0.8943 0.7540 0.0759 0.442(5) Uani D U P 1 1
O390 O 0.3685 0.9187 0.7264 0.0595 0.442(5) Uani D U P 1 1
C40 C 0.3561(2) 0.85145(4) 0.74639(5) 0.0810 1.0000 Uani G U . . .
C36 C 0.24792(16) 0.91021(6) 0.82124(5) 0.1043 1.0000 Uani G U . . .
C37 C 0.32154(17) 0.90549(6) 0.80185(4) 0.0987 1.0000 Uani G U . . .
C52 C 0.40067(16) 0.91594(6) 0.83157(6) 0.1036 1.0000 Uani G U . . .
C53 C 0.40620(15) 0.93111(6) 0.88068(5) 0.0984 1.0000 Uani G U . . .
C34 C 0.33258(17) 0.93583(5) 0.90007(4) 0.0782 1.0000 Uani G U . . .
C35 C 0.25344(16) 0.92538(6) 0.87035(6) 0.0962 1.0000 Uani G U . . .
O391 O 0.2465 0.8948 0.7106 0.0693 0.558(5) Uani D U P 1 2
C381 C 0.2952 0.8840 0.7470 0.0693 0.558(5) Uani D U P 1 2
C176 C 0.5840(3) 0.88306(8) 0.73998(8) 0.0696 1.0000 Uani . U . . .
O177 O 0.5677(3) 0.90061(8) 0.77718(8) 0.0819 1.0000 Uani . U . . .
C164 C 0.7425(4) 0.60852(9) 0.73746(9) 0.0928 1.0000 Uani . U . . .
O165 O 0.7928(3) 0.59528(8) 0.77585(8) 0.1370 1.0000 Uani . U . . .
C161 C 0.7325(3) 0.58968(8) 0.68485(9) 0.0820 1.0000 Uani . U . . .
C168 C 0.6753(3) 0.69972(6) 0.78889(6) 0.0707 1.0000 Uani . U . . .
C167 C 0.7014(3) 0.66264(6) 0.78638(6) 0.0767 1.0000 Uani . U . . .
C166 C 0.7006(3) 0.64533(8) 0.74003(8) 0.0745 1.0000 Uani . U . . .
C205 C 0.6715(3) 0.66660(6) 0.69559(6) 0.0784 1.0000 Uani . U . . .
C204 C 0.6437(3) 0.70315(6) 0.69877(6) 0.0766 1.0000 Uani . U . . .
C169 C 0.6487(3) 0.72180(8) 0.74548(8) 0.0563 1.0000 Uani . U . . .
C174 C 0.6210(2) 0.82244(6) 0.78890(6) 0.0637 1.0000 Uani . U . . .
C175 C 0.6360(2) 0.78447(6) 0.79050(6) 0.0626 1.0000 Uani . U . . .
C170 C 0.6279(3) 0.76231(8) 0.74573(8) 0.0542 1.0000 Uani . U . . .
C171 C 0.6031(3) 0.78193(6) 0.69944(6) 0.0663 1.0000 Uani . U . . .
C172 C 0.5892(3) 0.82008(6) 0.69751(6) 0.0674 1.0000 Uani . U . . .
C173 C 0.6000(3) 0.84163(8) 0.74231(8) 0.0598 1.0000 Uani . U . . .
C4 C 0.4074(3) 0.59877(6) 0.82323(6) 0.0741 1.0000 Uani . U . . .
C3 C 0.4724(3) 0.59448(8) 0.79861(9) 0.0666 1.0000 Uani . U . . .
C58 C 0.5390(3) 0.57244(6) 0.82336(6) 0.0769 1.0000 Uani . U . . .
C57 C 0.5450(3) 0.55606(6) 0.87023(6) 0.0803 1.0000 Uani . U . . .
C6 C 0.4755(3) 0.56090(8) 0.89400(9) 0.0708 1.0000 Uani . U . . .
C5 C 0.4051(3) 0.58161(6) 0.87074(6) 0.0764 1.0000 Uani . U . . .
C178 C 0.5847(3) 0.90388(8) 0.68941(8) 0.0714 1.0000 Uani . U . . .
C179 C 0.5150(3) 0.92668(6) 0.66721(6) 0.0833 1.0000 Uani . U . . .
C180 C 0.5165(3) 0.94465(6) 0.61999(6) 0.0912 1.0000 Uani . U . . .
C181 C 0.5816(4) 0.93978(8) 0.59583(9) 0.0885 1.0000 Uani . U . . .
C202 C 0.6496(3) 0.91794(6) 0.61845(6) 0.0874 1.0000 Uani . U . . .
C203 C 0.6522(3) 0.89926(6) 0.66443(6) 0.0817 1.0000 Uani . U . . .
H91 H 0.4747 0.6118 0.9716 0.0793 1.0000 Uiso R . . . .
H181 H 0.2903 0.7463 1.0558 0.0507 1.0000 Uiso R . . . .
H211 H 0.5838 0.7399 1.0490 0.0511 1.0000 Uiso R . . . .
H281 H 0.5359 0.8918 1.1042 0.0712 1.0000 Uiso R . . . .
H291 H 0.5369 0.9564 1.0888 0.0839 1.0000 Uiso R . . . .
H301 H 0.4387 0.9831 1.0219 0.0852 1.0000 Uiso R . . . .
H321 H 0.3525 0.8791 0.9745 0.0614 1.0000 Uiso R . . . .
H411 H 0.3465 0.8485 0.6716 0.1092 1.0000 Uiso . . . . .
H421 H 0.3791 0.7868 0.6670 0.0903 1.0000 Uiso . . . . .
H451 H 0.4636 0.7288 0.8194 0.0752 1.0000 Uiso R . . . .
H461 H 0.4875 0.6653 0.8212 0.0790 1.0000 Uiso R . . . .
H481 H 0.4269 0.6608 0.6684 0.0801 1.0000 Uiso R . . . .
H491 H 0.4045 0.7251 0.6651 0.0761 1.0000 Uiso R . . . .
H501 H 0.4298 0.7807 0.8189 0.0863 1.0000 Uiso . . . . .
H511 H 0.3908 0.8418 0.8237 0.0950 1.0000 Uiso . . . . .
H541 H 0.3506 0.5938 1.0872 0.0880 1.0000 Uiso R . . . .
H551 H 0.3458 0.5297 1.0674 0.1031 1.0000 Uiso R . . . .
H561 H 0.4024 0.5065 0.9990 0.1037 1.0000 Uiso R . . . .
H621 H 1.2320 0.7107 0.6601 0.0772 1.0000 Uiso R . . . .
H622 H 1.2331 0.6852 0.7113 0.0769 1.0000 Uiso R . . . .
H651 H 1.2051 0.7654 0.6731 0.0791 1.0000 Uiso R . . . .
H661 H 1.1626 0.8265 0.6723 0.0961 1.0000 Uiso R . . . .
H681 H 1.0467 0.8761 0.6757 0.1301 1.0000 Uiso R . . . .
H691 H 0.9005 0.8859 0.6835 0.1412 1.0000 Uiso R . . . .
H701 H 0.8100 0.8388 0.6819 0.1433 1.0000 Uiso R . . . .
H751 H 0.9293 0.6640 0.6814 0.0863 1.0000 Uiso R . . . .
H761 H 1.0682 0.6487 0.6811 0.0814 1.0000 Uiso R . . . .
H771 H 0.8160 0.7117 0.6836 0.1041 1.0000 Uiso R . . . .
H781 H 0.7783 0.7709 0.6812 0.1180 1.0000 Uiso R . . . .
H851 H 1.1537 0.6262 0.4064 0.0793 1.0000 Uiso R . . . .
H852 H 1.0640 0.6090 0.4113 0.0790 1.0000 Uiso R . . . .
H911 H 0.9849 0.8320 0.4226 0.0740 1.0000 Uiso R . . . .
H921 H 0.9034 0.7800 0.4199 0.0710 1.0000 Uiso R . . . .
H941 H 0.8893 0.7099 0.4214 0.0680 1.0000 Uiso R . . . .
H951 H 0.9509 0.6502 0.4223 0.0732 1.0000 Uiso R . . . .
H961 H 1.1305 0.8613 0.4264 0.0800 1.0000 Uiso R . . . .
H971 H 1.2730 0.8544 0.4283 0.0874 1.0000 Uiso R . . . .
H981 H 1.3358 0.7946 0.4287 0.0802 1.0000 Uiso R . . . .
H1001 H 1.3215 0.7237 0.4285 0.0724 1.0000 Uiso R . . . .
H1011 H 1.2404 0.6708 0.4305 0.0735 1.0000 Uiso R . . . .
H1021 H 1.2276 0.5143 0.5351 0.1102 1.0000 Uiso R . . . .
H1031 H 1.2909 0.5030 0.6213 0.1260 1.0000 Uiso R . . . .
H1041 H 1.2890 0.5508 0.6821 0.1113 1.0000 Uiso R . . . .
H1081 H 0.3268 0.7150 0.3305 0.0642 1.0000 Uiso R . . . .
H1082 H 0.3198 0.6927 0.2780 0.0641 1.0000 Uiso R . . . .
H1111 H 0.3507 0.7700 0.3137 0.0673 1.0000 Uiso R . . . .
H1121 H 0.3940 0.8324 0.3149 0.0813 1.0000 Uiso R . . . .
H1171 H 0.6259 0.6677 0.3055 0.0791 1.0000 Uiso R . . . .
H1181 H 0.4865 0.6534 0.3095 0.0693 1.0000 Uiso R . . . .
H1191 H 0.7389 0.7155 0.3058 0.1021 1.0000 Uiso R . . . .
H1201 H 0.7787 0.7762 0.3078 0.1143 1.0000 Uiso R . . . .
H1221 H 0.7438 0.8445 0.3040 0.1341 1.0000 Uiso R . . . .
H1231 H 0.6498 0.8924 0.3057 0.1361 1.0000 Uiso R . . . .
H1241 H 0.5081 0.8800 0.3105 0.1191 1.0000 Uiso R . . . .
H1312 H 0.3919 0.6258 0.5768 0.0677 1.0000 Uiso R . . . .
H1311 H 0.4826 0.6083 0.5754 0.0685 1.0000 Uiso R . . . .
H1361 H 0.6623 0.7086 0.5665 0.0692 1.0000 Uiso R . . . .
H1371 H 0.6003 0.6495 0.5641 0.0735 1.0000 Uiso R . . . .
H1381 H 0.6496 0.7782 0.5682 0.0705 1.0000 Uiso R . . . .
H1391 H 0.5713 0.8310 0.5657 0.0771 1.0000 Uiso R . . . .
H1431 H 0.2312 0.7234 0.5580 0.0681 1.0000 Uiso R . . . .
H1441 H 0.3099 0.6703 0.5569 0.0710 1.0000 Uiso R . . . .
H1451 H 0.2210 0.7947 0.5588 0.0819 1.0000 Uiso R . . . .
H1461 H 0.2822 0.8546 0.5603 0.0853 1.0000 Uiso R . . . .
H1471 H 0.4257 0.8602 0.5633 0.0821 1.0000 Uiso R . . . .
H1481 H 0.3298 0.5154 0.4430 0.1170 1.0000 Uiso R . . . .
H1491 H 0.2697 0.5064 0.3548 0.1338 1.0000 Uiso R . . . .
H1501 H 0.2618 0.5568 0.2992 0.1152 1.0000 Uiso R . . . .
H1551 H 0.7010 0.6213 0.5136 0.0547 1.0000 Uiso R . . . .
H1591 H 0.8485 0.5632 0.6046 0.0901 1.0000 Uiso R . . . .
H1601 H 0.8598 0.5845 0.6894 0.0992 1.0000 Uiso R . . . .
H1621 H 0.6053 0.5882 0.6644 0.0971 1.0000 Uiso R . . . .
H1631 H 0.5954 0.5635 0.5812 0.0861 1.0000 Uiso R . . . .
H1841 H 0.5789 0.8909 0.5180 0.0950 1.0000 Uiso R . . . .
H1931 H 0.4700 0.7607 0.4386 0.0512 1.0000 Uiso R . . . .
H1981 H 0.7640 0.7560 0.4335 0.0531 1.0000 Uiso R . . . .
H1991 H 0.6955 0.9090 0.4003 0.1002 1.0000 Uiso R . . . .
H2001 H 0.7035 0.9731 0.4217 0.1160 1.0000 Uiso R . . . .
H2011 H 0.6554 0.9955 0.4899 0.1204 1.0000 Uiso R . . . .
H2061 H 0.6052 0.5183 0.4658 0.0677 1.0000 Uiso R . . . .
H2071 H 0.5182 0.5470 0.3953 0.0796 1.0000 Uiso R . . . .
H2081 H 0.5140 0.6124 0.3849 0.0659 1.0000 Uiso R . . . .
H361 H 0.1941 0.9027 0.8013 0.1253 1.0000 Uiso . . . . .
H521 H 0.4490 0.9121 0.8181 0.1245 1.0000 Uiso . . . . .
H531 H 0.4582 0.9385 0.9003 0.1180 1.0000 Uiso . . . . .
H351 H 0.2036 0.9286 0.8836 0.1151 1.0000 Uiso . . . . .
H1681 H 0.6742 0.7105 0.8210 0.0853 1.0000 Uiso R . . . .
H1671 H 0.7202 0.6489 0.8169 0.0925 1.0000 Uiso R . . . .
H2051 H 0.6718 0.6561 0.6629 0.0940 1.0000 Uiso R . . . .
H2041 H 0.6201 0.7160 0.6681 0.0922 1.0000 Uiso R . . . .
H1741 H 0.6241 0.8359 0.8194 0.0763 1.0000 Uiso R . . . .
H1751 H 0.6525 0.7723 0.8223 0.0750 1.0000 Uiso R . . . .
H1711 H 0.5948 0.7682 0.6687 0.0802 1.0000 Uiso R . . . .
H1721 H 0.5730 0.8320 0.6657 0.0812 1.0000 Uiso R . . . .
H41 H 0.3608 0.6136 0.8083 0.0894 1.0000 Uiso R . . . .
H581 H 0.5838 0.5682 0.8065 0.0922 1.0000 Uiso R . . . .
H571 H 0.5926 0.5420 0.8866 0.0960 1.0000 Uiso R . . . .
H51 H 0.3586 0.5843 0.8865 0.0919 1.0000 Uiso R . . . .
H1791 H 0.4683 0.9291 0.6827 0.1000 1.0000 Uiso R . . . .
H1801 H 0.4725 0.9608 0.6051 0.1094 1.0000 Uiso R . . . .
H2021 H 0.6950 0.9153 0.6021 0.1051 1.0000 Uiso R . . . .
H2031 H 0.6983 0.8837 0.6787 0.0983 1.0000 Uiso R . . . .
H1301 H 0.4081 0.6309 0.4814 0.0588 1.0000 Uiso R . . . .
H841 H 1.1447 0.6301 0.5039 0.0650 1.0000 Uiso R . . . .
H1071 H 0.3687 0.6589 0.3733 0.0681 1.0000 Uiso R . . . .
H611 H 1.1808 0.6558 0.6145 0.0791 1.0000 Uiso R . . . .

loop_
_atom_site_aniso_label
_atom_site_aniso_U_11
_atom_site_aniso_U_22
_atom_site_aniso_U_33
_atom_site_aniso_U_23
_atom_site_aniso_U_13
_atom_site_aniso_U_12
O1 0.08961(6) 0.10201(9) 0.06192(9) -0.02442(9) 0.02109(9) 0.00473(9)
C2 0.05824(6) 0.09022(9) 0.04905(9) -0.01796(9) 0.00606(9) 0.00072(9)
O7 0.11746(6) 0.06353(9) 0.07310(9) 0.00404(9) 0.01414(9) 0.03220(9)
C8 0.10894(6) 0.05481(9) 0.06246(9) 0.00894(9) 0.00925(9) 0.02370(9)
C9 0.08949(6) 0.05640(9) 0.04725(9) 0.00807(9) 0.00437(9) 0.01641(9)
C10 0.07408(6) 0.05491(9) 0.04672(9) 0.01110(9) 0.00204(9) 0.01291(9)
N11 0.06004(6) 0.05742(9) 0.03841(9) 0.00761(9) 0.00393(9) 0.00893(9)
C12 0.05684(6) 0.06395(9) 0.02861(9) 0.00131(9) 0.00919(9) 0.00988(9)
O13 0.06038(6) 0.07312(9) 0.04703(9) 0.00515(9) 0.00861(9) 0.01911(9)
C14 0.04436(6) 0.06219(9) 0.02726(9) 0.00133(9) 0.00087(9) 0.00610(9)
C15 0.04738(6) 0.05933(9) 0.01822(9) 0.00315(9) 0.00645(9) 0.00302(9)
C16 0.05231(6) 0.05871(9) 0.02862(9) 0.00229(9) 0.00151(9) 0.00261(9)
O17 0.05588(6) 0.05962(9) 0.04083(9) 0.00854(9) 0.00581(9) 0.00019(9)
C18 0.04087(6) 0.05987(9) 0.02480(9) 0.00461(9) 0.00277(9) 0.00292(9)
C19 0.03869(6) 0.05878(9) 0.02097(9) 0.00243(9) 0.00631(9) 0.00475(9)
C20 0.03702(6) 0.06223(9) 0.02073(9) 0.00003(9) 0.00183(9) 0.00384(9)
C21 0.03843(6) 0.06531(9) 0.02283(9) 0.00347(9) 0.00348(9) 0.00738(9)
C22 0.03865(6) 0.06442(9) 0.01898(9) -0.00018(9) 0.00275(9) 0.00066(9)
O23 0.03910(6) 0.07218(9) 0.03415(9) -0.00325(9) 0.00304(9) -0.00406(9)
N24 0.04214(6) 0.05876(9) 0.03340(9) -0.00521(9) 0.00594(9) -0.00056(9)
C25 0.03631(6) 0.05814(9) 0.02672(9) 0.00330(9) -0.00208(9) 0.00358(9)
O26 0.04356(6) 0.05858(9) 0.04536(9) -0.00103(9) 0.00890(9) 0.00566(9)
C27 0.05191(6) 0.05817(9) 0.04506(9) -0.00689(9) 0.01319(9) -0.00180(9)
C28 0.05160(6) 0.06261(9) 0.06255(9) -0.01434(9) 0.01312(9) -0.00532(9)
C29 0.06453(6) 0.06035(9) 0.08629(9) -0.01869(9) 0.01699(9) -0.00447(9)
C30 0.07525(6) 0.05540(9) 0.08501(9) -0.00425(9) 0.02528(9) -0.00730(9)
C31 0.07343(6) 0.05448(9) 0.05653(9) 0.00022(9) 0.02707(9) 0.00229(9)
C32 0.05578(6) 0.05425(9) 0.04590(9) -0.00133(9) 0.01741(9) -0.00015(9)
O33 0.09143(6) 0.05718(9) 0.06556(9) 0.00836(9) 0.02521(9) 0.00942(9)
C41 0.12145(6) 0.10922(9) 0.04617(9) 0.01803(9) 0.02844(9) 0.03551(9)
C42 0.08959(6) 0.10576(9) 0.03081(9) 0.00844(9) 0.01673(9) 0.02202(9)
C43 0.04863(6) 0.08512(9) 0.03213(9) 0.00479(9) 0.00583(9) -0.01500(9)
C44 0.03989(6) 0.08654(9) 0.02983(9) -0.00104(9) 0.00628(9) -0.01425(9)
C45 0.06539(6) 0.08742(9) 0.03004(9) -0.00611(9) 0.00018(9) 0.01070(9)
C46 0.07428(6) 0.08790(9) 0.03204(9) -0.00743(9) 0.00298(9) 0.01278(9)
C47 0.05417(6) 0.08915(9) 0.03730(9) -0.01258(9) 0.00510(9) -0.00302(9)
C48 0.07356(6) 0.09420(9) 0.03270(9) -0.01236(9) 0.01038(9) -0.02056(9)
C49 0.06611(6) 0.09417(9) 0.03016(9) -0.00403(9) 0.00819(9) -0.02102(9)
C50 0.10340(6) 0.07301(9) 0.03015(9) 0.00711(9) -0.00383(9) -0.00416(9)
C51 0.10953(6) 0.07809(9) 0.04208(9) 0.00847(9) -0.00115(9) 0.00539(9)
C54 0.09448(6) 0.06000(9) 0.06591(9) 0.01244(9) 0.01666(9) 0.00637(9)
C55 0.12023(6) 0.05795(9) 0.08076(9) 0.01535(9) 0.02291(9) 0.00715(9)
C56 0.12499(6) 0.05434(9) 0.07881(9) 0.01090(9) 0.01587(9) 0.01642(9)
O59 0.06833(6) 0.11243(9) 0.05074(9) 0.02184(9) -0.00374(9) 0.00549(9)
C60 0.05903(6) 0.08891(9) 0.04696(9) 0.01713(9) 0.00401(9) 0.00327(9)
N61 0.06225(6) 0.08690(9) 0.04424(9) 0.00198(9) -0.00073(9) 0.01338(9)
C62 0.05679(6) 0.09391(9) 0.03926(9) -0.00335(9) 0.00454(9) 0.00288(9)
C63 0.05610(6) 0.09130(9) 0.02143(9) -0.00388(9) 0.00808(9) -0.00316(9)
C64 0.05734(6) 0.09347(9) 0.02342(9) -0.00493(9) 0.00232(9) 0.00048(9)
C65 0.07093(6) 0.09029(9) 0.03266(9) -0.00553(9) 0.00150(9) -0.00436(9)
C66 0.10384(6) 0.09079(9) 0.03862(9) -0.00943(9) 0.00232(9) 0.00107(9)
C67 0.11668(6) 0.09857(9) 0.03198(9) -0.00284(9) 0.00736(9) 0.02338(9)
C68 0.15695(6) 0.10481(9) 0.05623(9) -0.00060(9) 0.00426(9) 0.03980(9)
C69 0.16393(6) 0.12194(9) 0.05821(9) 0.00029(9) 0.00624(9) 0.06720(9)
C70 0.13800(6) 0.14577(9) 0.07028(9) -0.00078(9) 0.01272(9) 0.06609(9)
C71 0.09998(6) 0.13495(9) 0.04026(9) -0.00149(9) 0.00972(9) 0.04330(9)
C72 0.08988(6) 0.11434(9) 0.03218(9) -0.00423(9) 0.00162(9) 0.02563(9)
C73 0.06351(6) 0.10668(9) 0.02115(9) -0.00440(9) 0.00855(9) 0.00863(9)
C74 0.05978(6) 0.12857(9) 0.02957(9) -0.00510(9) 0.00723(9) -0.00272(9)
C75 0.06389(6) 0.11929(9) 0.03279(9) -0.00265(9) 0.01457(9) -0.01662(9)
C76 0.06422(6) 0.09987(9) 0.03755(9) 0.00063(9) 0.00802(9) -0.01082(9)
C77 0.06656(6) 0.15548(9) 0.04155(9) -0.00104(9) 0.01812(9) 0.00486(9)
C78 0.08138(6) 0.16725(9) 0.04143(9) -0.00367(9) 0.00434(9) 0.02904(9)
C79 0.05837(6) 0.07798(9) 0.06046(9) 0.01746(9) 0.00136(9) 0.00941(9)
N80 0.04595(6) 0.06842(9) 0.05613(9) 0.00967(9) 0.00583(9) 0.00836(9)
C81 0.05650(6) 0.06093(9) 0.07244(9) 0.00528(9) 0.00143(9) 0.00255(9)
C82 0.06225(6) 0.05848(9) 0.06612(9) -0.00399(9) 0.00519(9) 0.00187(9)
O83 0.13736(6) 0.06105(9) 0.08782(9) -0.01539(9) -0.01779(9) 0.01087(9)
N84 0.06024(6) 0.05708(9) 0.04603(9) -0.00494(9) 0.01066(9) -0.00159(9)
C85 0.07762(6) 0.07410(9) 0.04525(9) -0.00241(9) 0.00984(9) 0.00000(9)
C86 0.06211(6) 0.07553(9) 0.04237(9) 0.00181(9) 0.00493(9) -0.00092(9)
C87 0.06070(6) 0.07632(9) 0.02189(9) -0.00409(9) 0.00724(9) -0.00206(9)
C88 0.05701(6) 0.07655(9) 0.02545(9) -0.00118(9) 0.00076(9) -0.00162(9)
C89 0.05899(6) 0.07693(9) 0.02768(9) -0.00044(9) 0.01005(9) -0.00092(9)
C90 0.06366(6) 0.07578(9) 0.02364(9) 0.00186(9) 0.00750(9) -0.00027(9)
C91 0.06578(6) 0.08148(9) 0.03799(9) -0.00327(9) 0.01228(9) 0.00472(9)
C92 0.05974(6) 0.09013(9) 0.02847(9) 0.00076(9) 0.01078(9) 0.00106(9)
C93 0.06093(6) 0.08675(9) 0.02724(9) -0.00185(9) 0.01290(9) -0.00263(9)
C94 0.05698(6) 0.09061(9) 0.02361(9) 0.00017(9) 0.01005(9) -0.00356(9)
C95 0.06258(6) 0.08695(9) 0.03301(9) -0.00170(9) 0.00975(9) -0.00596(9)
C96 0.07595(6) 0.07953(9) 0.04237(9) 0.00054(9) 0.00884(9) -0.00766(9)
C97 0.07354(6) 0.08895(9) 0.05164(9) 0.00151(9) 0.00585(9) -0.01178(9)
C98 0.06435(6) 0.09588(9) 0.03704(9) 0.00063(9) 0.00567(9) -0.00692(9)
C99 0.05475(6) 0.09021(9) 0.02868(9) -0.00012(9) 0.00011(9) 0.00006(9)
C100 0.05238(6) 0.09230(9) 0.03254(9) 0.00253(9) 0.00430(9) 0.00168(9)
C101 0.05891(6) 0.08798(9) 0.03604(9) 0.00025(9) 0.00311(9) 0.00161(9)
C102 0.10137(6) 0.06552(9) 0.09717(9) 0.00779(9) -0.00609(9) 0.01510(9)
C103 0.12339(6) 0.07003(9) 0.10415(9) 0.02100(9) -0.01334(9) 0.01339(9)
C104 0.10515(6) 0.07770(9) 0.08263(9) 0.02673(9) -0.01070(9) 0.00548(9)
O105 0.06703(6) 0.08682(9) 0.03822(9) -0.00673(9) 0.00160(9) -0.00366(9)
C106 0.05634(6) 0.07100(9) 0.03676(9) -0.00442(9) 0.00601(9) -0.00306(9)
N107 0.06305(6) 0.06965(9) 0.03520(9) 0.00355(9) 0.00426(9) -0.01123(9)
C108 0.05150(6) 0.07362(9) 0.03497(9) 0.00845(9) 0.00878(9) -0.00243(9)
C109 0.04770(6) 0.07250(9) 0.02495(9) 0.00626(9) 0.00339(9) 0.00123(9)
C110 0.05202(6) 0.07490(9) 0.01927(9) 0.00242(9) 0.00594(9) -0.00331(9)
C111 0.06523(6) 0.07157(9) 0.02820(9) 0.00130(9) 0.00451(9) 0.00115(9)
C112 0.09721(6) 0.07231(9) 0.02902(9) -0.00044(9) 0.00485(9) -0.00563(9)
C113 0.10768(6) 0.08580(9) 0.02946(9) 0.00148(9) 0.00517(9) -0.02844(9)
C114 0.08353(6) 0.10272(9) 0.02373(9) -0.00305(9) 0.00935(9) -0.03249(9)
C115 0.05441(6) 0.09363(9) 0.02152(9) 0.00269(9) 0.00357(9) -0.01288(9)
C116 0.05226(6) 0.11836(9) 0.02382(9) 0.00196(9) 0.01050(9) -0.00286(9)
C117 0.05388(6) 0.10641(9) 0.03565(9) 0.00230(9) 0.00682(9) 0.01529(9)
C118 0.06025(6) 0.08107(9) 0.03164(9) 0.00820(9) 0.01148(9) 0.01040(9)
C119 0.05244(6) 0.16011(9) 0.04149(9) -0.00076(9) 0.01050(9) -0.01085(9)
C120 0.06875(6) 0.17444(9) 0.03908(9) -0.00289(9) 0.00730(9) -0.03877(9)
C121 0.08997(6) 0.13717(9) 0.03945(9) -0.00526(9) 0.00963(9) -0.05250(9)
C122 0.13010(6) 0.14983(9) 0.05305(9) -0.00588(9) 0.01384(9) -0.08016(9)
C123 0.16523(6) 0.12167(9) 0.04831(9) -0.00612(9) 0.01217(9) -0.07948(9)
C124 0.15424(6) 0.09209(9) 0.04599(9) -0.01043(9) 0.01090(9) -0.04864(9)
C125 0.07448(6) 0.06345(9) 0.04414(9) -0.00543(9) -0.00029(9) -0.00931(9)
N126 0.06084(6) 0.05505(9) 0.04117(9) -0.00357(9) 0.00619(9) -0.00635(9)
C127 0.08771(6) 0.05599(9) 0.05218(9) 0.00145(9) -0.00026(9) -0.01375(9)
C128 0.07132(6) 0.05296(9) 0.04813(9) 0.00620(9) 0.00700(9) -0.00754(9)
O129 0.12524(6) 0.05582(9) 0.05983(9) 0.01304(9) -0.01118(9) -0.02232(9)
N130 0.06001(6) 0.05190(9) 0.03661(9) 0.00526(9) 0.01043(9) -0.00210(9)
C131 0.06678(6) 0.06864(9) 0.03551(9) -0.00043(9) 0.01539(9) 0.00068(9)
C132 0.05993(6) 0.07023(9) 0.03929(9) -0.00401(9) 0.01041(9) -0.00013(9)
C133 0.06246(6) 0.07135(9) 0.02366(9) 0.00131(9) 0.00875(9) 0.00308(9)
C134 0.06565(6) 0.07188(9) 0.02011(9) 0.00449(9) 0.00851(9) 0.00216(9)
C135 0.06292(6) 0.08407(9) 0.02955(9) 0.00001(9) 0.00379(9) 0.00129(9)
C136 0.05866(6) 0.08463(9) 0.03107(9) -0.00288(9) 0.01155(9) -0.00139(9)
C137 0.06029(6) 0.08455(9) 0.03791(9) -0.00300(9) 0.01124(9) -0.00183(9)
C138 0.06781(6) 0.08518(9) 0.02662(9) -0.00145(9) 0.01272(9) -0.00019(9)
C139 0.07115(6) 0.07987(9) 0.04384(9) 0.00226(9) 0.01455(9) -0.00305(9)
C140 0.07170(6) 0.06918(9) 0.01892(9) 0.00490(9) 0.01367(9) 0.00119(9)
C141 0.06299(6) 0.07174(9) 0.03780(9) 0.00285(9) 0.00747(9) 0.00057(9)
C142 0.06162(6) 0.08765(9) 0.02296(9) -0.00054(9) 0.00509(9) 0.00011(9)
C143 0.05572(6) 0.08756(9) 0.02719(9) -0.00277(9) 0.00849(9) 0.00206(9)
C144 0.06234(6) 0.08535(9) 0.03339(9) -0.00110(9) 0.01046(9) 0.00282(9)
C145 0.06995(6) 0.09120(9) 0.04339(9) -0.00020(9) 0.00862(9) 0.00581(9)
C146 0.07932(6) 0.08382(9) 0.04812(9) -0.00055(9) 0.01251(9) 0.01214(9)
C147 0.07960(6) 0.07596(9) 0.04941(9) 0.00222(9) 0.01153(9) 0.00856(9)
C148 0.14973(6) 0.05866(9) 0.06780(9) 0.00325(9) -0.01525(9) -0.02749(9)
C149 0.17206(6) 0.06634(9) 0.07331(9) -0.00361(9) -0.02611(9) -0.02979(9)
C150 0.14245(6) 0.06711(9) 0.05904(9) -0.00813(9) -0.02355(9) -0.01737(9)
O151 0.04441(6) 0.06548(9) 0.04722(9) 0.01274(9) 0.01306(9) 0.00044(9)
C152 0.04212(6) 0.06248(9) 0.02027(9) 0.00320(9) 0.00768(9) -0.00390(9)
N153 0.03966(6) 0.05931(9) 0.03139(9) 0.00370(9) 0.00303(9) -0.00385(9)
C154 0.04609(6) 0.05753(9) 0.03757(9) -0.00175(9) 0.01193(9) -0.00282(9)
C155 0.04894(6) 0.05440(9) 0.03728(9) -0.00066(9) 0.01216(9) -0.00366(9)
C156 0.05455(6) 0.05482(9) 0.04661(9) 0.00117(9) 0.01557(9) -0.00239(9)
O157 0.07047(6) 0.05588(9) 0.04926(9) 0.00359(9) 0.01364(9) 0.00281(9)
C158 0.07849(6) 0.05084(9) 0.04698(9) 0.00884(9) 0.01732(9) -0.00019(9)
C159 0.08565(6) 0.09092(9) 0.04768(9) 0.00496(9) 0.01335(9) -0.01116(9)
C160 0.09588(6) 0.10092(9) 0.04878(9) 0.00232(9) 0.01243(9) -0.00047(9)
C162 0.09778(6) 0.09284(9) 0.05676(9) 0.00436(9) 0.02664(9) 0.01705(9)
C163 0.08610(6) 0.07844(9) 0.05539(9) 0.00740(9) 0.02313(9) 0.01237(9)
O182 0.16919(6) 0.07199(9) 0.05765(9) -0.00876(9) 0.01332(9) 0.01423(9)
C183 0.15273(6) 0.06570(9) 0.04863(9) -0.00772(9) 0.00907(9) -0.00417(9)
C184 0.12907(6) 0.06427(9) 0.03904(9) -0.00320(9) 0.00816(9) -0.00558(9)
C185 0.10534(6) 0.06109(9) 0.04245(9) -0.00159(9) 0.00700(9) -0.01328(9)
N186 0.07648(6) 0.06034(9) 0.03511(9) 0.00081(9) 0.00393(9) -0.01008(9)
C187 0.06543(6) 0.06453(9) 0.02604(9) 0.00531(9) 0.00330(9) -0.01526(9)
O188 0.07033(6) 0.07512(9) 0.04029(9) 0.00052(9) 0.00560(9) -0.02588(9)
C189 0.05086(6) 0.06182(9) 0.02218(9) 0.00328(9) -0.00004(9) -0.00945(9)
C190 0.05384(6) 0.05882(9) 0.01485(9) 0.00068(9) 0.00458(9) -0.00469(9)
C191 0.06523(6) 0.05965(9) 0.02888(9) 0.00066(9) 0.00074(9) -0.00108(9)
O192 0.07423(6) 0.06109(9) 0.04352(9) -0.00273(9) 0.00908(9) 0.00501(9)
C193 0.04471(6) 0.06025(9) 0.01947(9) -0.00002(9) 0.00139(9) -0.00289(9)
C194 0.04418(6) 0.05945(9) 0.01327(9) -0.00115(9) 0.00540(9) -0.00447(9)
C195 0.03984(6) 0.05914(9) 0.01948(9) -0.00556(9) 0.00086(9) -0.00504(9)
O196 0.04019(6) 0.06122(9) 0.02750(9) -0.00037(9) 0.00297(9) -0.00404(9)
C197 0.04177(6) 0.06124(9) 0.01975(9) 0.00052(9) 0.00198(9) -0.00563(9)
C198 0.04481(6) 0.06545(9) 0.02030(9) 0.00663(9) 0.00369(9) -0.00793(9)
C199 0.12725(6) 0.06514(9) 0.05420(9) 0.00374(9) 0.01393(9) -0.01925(9)
C200 0.15303(6) 0.06523(9) 0.06731(9) 0.00232(9) 0.01555(9) -0.02391(9)
C201 0.16287(6) 0.06472(9) 0.06737(9) -0.00297(9) 0.01035(9) -0.01290(9)
C206 0.05617(6) 0.05112(9) 0.06288(9) -0.00524(9) 0.01433(9) -0.00103(9)
C207 0.06644(6) 0.05983(9) 0.06561(9) -0.00918(9) -0.00005(9) -0.00479(9)
C208 0.05610(6) 0.06061(9) 0.04449(9) -0.00710(9) 0.00378(9) 0.00115(9)
C380 0.06896(5) 0.08402(6) 0.06808(6) 0.00678(6) -0.00013(6) 0.00498(6)
O390 0.06044(5) 0.06083(6) 0.05698(6) -0.00920(6) 0.01216(6) 0.00824(6)
C40 0.11364(6) 0.08603(9) 0.04820(9) 0.02123(9) 0.02832(9) 0.02890(9)
C36 0.14213(6) 0.10394(9) 0.07042(9) -0.00533(9) 0.03072(9) 0.00611(9)
C37 0.13099(6) 0.09234(9) 0.07122(9) 0.00830(9) 0.01797(9) 0.02955(9)
C52 0.13730(6) 0.11417(9) 0.06203(9) -0.00521(9) 0.02696(9) 0.01316(9)
C53 0.12730(6) 0.11266(9) 0.05998(9) 0.00331(9) 0.03060(9) 0.03216(9)
C34 0.11815(6) 0.06583(9) 0.05489(9) 0.02159(9) 0.02802(9) 0.01203(9)
C35 0.13350(6) 0.09117(9) 0.06761(9) -0.00249(9) 0.02931(9) -0.01156(9)
O391 0.06116(5) 0.07396(6) 0.07413(6) 0.01214(6) 0.01754(6) 0.00077(6)
C381 0.06116(5) 0.07396(6) 0.07413(6) 0.01214(6) 0.01754(6) 0.00077(6)
C176 0.07371(6) 0.09030(9) 0.04148(9) -0.01746(9) 0.00467(9) -0.00196(9)
O177 0.09329(6) 0.10048(9) 0.05661(9) -0.02093(9) 0.02638(9) -0.00403(9)
C164 0.12309(6) 0.10441(9) 0.04947(9) 0.00903(9) 0.01518(9) 0.02616(9)
O165 0.19903(6) 0.14274(9) 0.05709(9) 0.00801(9) -0.00014(9) 0.07231(9)
C161 0.10746(6) 0.08753(9) 0.05191(9) 0.01017(9) 0.01866(9) 0.01520(9)
C168 0.07515(6) 0.10571(9) 0.03160(9) 0.00628(9) 0.01239(9) 0.01420(9)
C167 0.08993(6) 0.10414(9) 0.03629(9) 0.01072(9) 0.01429(9) 0.01593(9)
C166 0.09503(6) 0.08884(9) 0.03958(9) 0.00792(9) 0.01418(9) 0.00355(9)
C205 0.11215(6) 0.08292(9) 0.03541(9) 0.00081(9) 0.00496(9) 0.00181(9)
C204 0.10777(6) 0.08340(9) 0.03180(9) -0.00208(9) -0.00059(9) 0.00122(9)
C169 0.05207(6) 0.08617(9) 0.02953(9) 0.00044(9) 0.00642(9) -0.01096(9)
C174 0.06609(6) 0.09080(9) 0.03191(9) -0.01324(9) 0.00529(9) -0.02144(9)
C175 0.06320(6) 0.09069(9) 0.03198(9) -0.00812(9) 0.00571(9) -0.02139(9)
C170 0.04271(6) 0.08722(9) 0.03007(9) -0.00494(9) 0.00197(9) -0.01103(9)
C171 0.07573(6) 0.08837(9) 0.03021(9) -0.00710(9) 0.00101(9) 0.01037(9)
C172 0.08115(6) 0.08740(9) 0.03111(9) -0.00758(9) 0.00630(9) 0.00769(9)
C173 0.05553(6) 0.08810(9) 0.03477(9) -0.01183(9) 0.00747(9) -0.01064(9)
C4 0.06118(6) 0.10093(9) 0.05868(9) 0.00733(9) 0.00908(9) 0.02086(9)
C3 0.06367(6) 0.07899(9) 0.05524(9) -0.01329(9) 0.00844(9) 0.01046(9)
C58 0.07090(6) 0.07881(9) 0.08107(9) -0.00763(9) 0.01630(9) 0.02022(9)
C57 0.08237(6) 0.07140(9) 0.08414(9) -0.00323(9) 0.01093(9) 0.02785(9)
C6 0.08498(6) 0.06140(9) 0.06155(9) -0.00690(9) 0.00570(9) 0.02113(9)
C5 0.07796(6) 0.09142(9) 0.06029(9) 0.00592(9) 0.01570(9) 0.02711(9)
C178 0.08522(6) 0.08174(9) 0.04246(9) -0.01645(9) 0.00311(9) 0.00360(9)
C179 0.10219(6) 0.08006(9) 0.06295(9) -0.01343(9) 0.00705(9) 0.01599(9)
C180 0.12088(6) 0.07936(9) 0.06620(9) -0.00711(9) 0.00406(9) 0.01899(9)
C181 0.13282(6) 0.07842(9) 0.04851(9) -0.01379(9) 0.00631(9) 0.01113(9)
C202 0.11137(6) 0.10061(9) 0.04869(9) -0.00356(9) 0.01374(9) 0.00591(9)
C203 0.09242(6) 0.10190(9) 0.04966(9) -0.00232(9) 0.01245(9) 0.00615(9)

loop_
_atom_type_symbol
_atom_type_scat_dispersion_real
_atom_type_scat_dispersion_imag
_atom_type_scat_Cromer_Mann_a1
_atom_type_scat_Cromer_Mann_b1
_atom_type_scat_Cromer_Mann_a2
_atom_type_scat_Cromer_Mann_b2
_atom_type_scat_Cromer_Mann_a3
_atom_type_scat_Cromer_Mann_b3
_atom_type_scat_Cromer_Mann_a4
_atom_type_scat_Cromer_Mann_b4
_atom_type_scat_Cromer_Mann_c
_atom_type_scat_source
C 0.0181 0.0091 2.3100 20.8439 1.0200 10.2075 1.5886 0.5687 0.8650 51.6512 0.2156 'International Tables Vol C 4.2.6.8 and 6.1.1.4'
H 0.0000 0.0000 0.4930 10.5109 0.3229 26.1257 0.1402 3.1424 0.0408 57.7998 0.0030 'International Tables Vol C 4.2.6.8 and 6.1.1.4'
N 0.0311 0.0180 12.2126 0.0057 3.1322 9.8933 2.0125 28.9975 1.1663 0.5826 -11.5290 'International Tables Vol C 4.2.6.8 and 6.1.1.4'
O 0.0492 0.0322 3.0485 13.2771 2.2868 5.7011 1.5463 0.3239 0.8670 32.9089 0.2508 'International Tables Vol C 4.2.6.8 and 6.1.1.4'

loop_
_geom_angle_atom_site_label_1
_geom_angle_atom_site_label_2
_geom_angle_atom_site_label_3
_geom_angle
_geom_angle_publ_flag
O1 C2 C47 121.1(3) yes
O1 C2 C3 121.2(3) yes
C47 C2 C3 117.7(2) yes
C8 O7 C6 121.2(3) yes
O7 C8 C9 120.1(3) yes
O7 C8 C56 117.2(3) yes
C9 C8 C56 122.4(3) yes
C8 C9 C10 118.7(3) yes
C8 C9 H91 121.0 no
C10 C9 H91 120.3 no
C9 C10 N11 118.4(3) yes
C9 C10 C54 121.5(2) yes
N11 C10 C54 120.1(3) yes
C10 N11 C12 124.1(3) yes
C10 N11 C16 125.0(4) yes
C12 N11 C16 110.8(3) yes
N11 C12 O13 124.7(3) yes
N11 C12 C14 107.0(3) yes
O13 C12 C14 128.3(4) yes
C12 C14 C15 107.3(3) yes
C12 C14 C21 128.9(4) yes
C15 C14 C21 123.7(3) yes
C14 C15 C16 110.4(3) yes
C14 C15 C18 122.3(3) yes
C16 C15 C18 127.3(3) yes
C15 C16 N11 104.3(3) yes
C15 C16 O17 129.6(3) yes
N11 C16 O17 126.1(3) yes
C15 C18 C19 114.8(3) yes
C15 C18 H181 122.6 no
C19 C18 H181 122.6 no
C18 C19 C20 121.9(3) yes
C18 C19 C25 129.3(3) yes
C20 C19 C25 108.8(3) yes
C19 C20 C21 122.3(3) yes
C19 C20 C22 107.7(3) yes
C21 C20 C22 130.0(3) yes
C20 C21 C14 115.1(3) yes
C20 C21 H211 122.8 no
C14 C21 H211 122.1 no
C20 C22 O23 127.5(3) yes
C20 C22 N24 106.7(3) yes
O23 C22 N24 125.8(3) yes
C22 N24 C25 111.1(3) yes
C22 N24 C27 124.8(3) yes
C25 N24 C27 124.1(3) yes
C19 C25 N24 105.6(3) yes
C19 C25 O26 128.9(3) yes
N24 C25 O26 125.5(3) yes
N24 C27 C28 121.2(2) yes
N24 C27 C32 117.4(2) yes
C28 C27 C32 121.4(2) yes
C27 C28 C29 118.4(2) yes
C27 C28 H281 119.7 no
C29 C28 H281 122.0 no
C28 C29 C30 121.9(2) yes
C28 C29 H291 118.7 no
C30 C29 H291 119.4 no
C29 C30 C31 118.4(2) yes
C29 C30 H301 120.8 no
C31 C30 H301 120.8 no
C30 C31 C32 122.3(3) yes
C30 C31 O33 117.7(2) yes
C32 C31 O33 120.0(3) yes
C27 C32 C31 117.5(2) yes
C27 C32 H321 120.5 no
C31 C32 H321 122.1 no
C31 O33 C34 116.4(3) yes
C42 C41 C40 122.528 yes
C42 C41 H411 118.9 no
C40 C41 H411 118.5 no
C41 C42 C43 122.358 yes
C41 C42 H421 119.3 no
C43 C42 H421 118.3 no
C42 C43 C44 124.94(12) yes
C42 C43 C50 113.937 yes
C44 C43 C50 121.00(12) yes
C43 C44 C45 120.11(19) yes
C43 C44 C49 124.29(19) yes
C45 C44 C49 115.6(2) yes
C44 C45 C46 122.22(18) yes
C44 C45 H451 118.4 no
C46 C45 H451 119.3 no
C45 C46 C47 122.32(19) yes
C45 C46 H461 119.8 no
C47 C46 H461 117.9 no
C2 C47 C46 121.3(2) yes
C2 C47 C48 122.3(2) yes
C46 C47 C48 116.3(2) yes
C47 C48 C49 121.49(18) yes
C47 C48 H481 118.5 no
C49 C48 H481 120.0 no
C44 C49 C48 121.86(18) yes
C44 C49 H491 118.9 no
C48 C49 H491 119.3 no
C43 C50 C51 124.374 yes
C43 C50 H501 117.7 no
C51 C50 H501 117.9 no
C50 C51 C40 120.029 yes
C50 C51 H511 120.6 no
C40 C51 H511 119.4 no
C10 C54 C55 116.6(3) yes
C10 C54 H541 121.1 no
C55 C54 H541 122.3 no
C54 C55 C56 122.6(3) yes
C54 C55 H551 118.7 no
C56 C55 H551 118.7 no
C55 C56 C8 118.1(2) yes
C55 C56 H561 121.4 no
C8 C56 H561 120.5 no
O59 C60 N61 124.3(3) yes
O59 C60 C79 121.3(3) yes
N61 C60 C79 114.4(2) yes
C60 N61 C62 124.29(17) yes
C60 N61 H611 118.3 no
C62 N61 H611 117.0 no
N61 C62 C63 114.0(3) yes
N61 C62 H621 109.0 no
C63 C62 H621 108.5 no
N61 C62 H622 107.4 no
C63 C62 H622 107.3 no
H621 C62 H622 110.6 no
C62 C63 C64 123.0(3) yes
C62 C63 C76 118.7(3) yes
C64 C63 C76 118.1(4) yes
C63 C64 C65 123.1(4) yes
C63 C64 C73 119.4(3) yes
C65 C64 C73 117.5(3) yes
C64 C65 C66 121.7(4) yes
C64 C65 H651 117.9 no
C66 C65 H651 120.4 no
C65 C66 C67 122.6(3) yes
C65 C66 H661 118.6 no
C67 C66 H661 118.8 no
C66 C67 C68 123.3(4) yes
C66 C67 C72 117.0(3) yes
C68 C67 C72 119.7(5) yes
C67 C68 C69 115.8(3) yes
C67 C68 H681 122.3 no
C69 C68 H681 121.9 no
C68 C69 C70 123.1(3) yes
C68 C69 H691 118.0 no
C70 C69 H691 118.9 no
C69 C70 C71 122.5(4) yes
C69 C70 H701 119.2 no
C71 C70 H701 118.3 no
C70 C71 C72 118.6(4) yes
C70 C71 C78 124.7(4) yes
C72 C71 C78 116.7(3) yes
C71 C72 C67 120.2(3) yes
C71 C72 C73 118.1(4) yes
C67 C72 C73 121.7(4) yes
C64 C73 C72 119.5(4) yes
C64 C73 C74 118.6(3) yes
C72 C73 C74 121.9(4) yes
C73 C74 C75 120.9(4) yes
C73 C74 C77 116.4(3) yes
C75 C74 C77 122.6(3) yes
C74 C75 C76 121.1(3) yes
C74 C75 H751 119.6 no
C76 C75 H751 119.3 no
C63 C76 C75 121.7(2) yes
C63 C76 H761 120.4 no
C75 C76 H761 117.9 no
C74 C77 C78 120.7(3) yes
C74 C77 H771 119.0 no
C78 C77 H771 120.4 no
C71 C78 C77 126.2(4) yes
C71 C78 H781 116.1 no
C77 C78 H781 117.7 no
C60 C79 N80 117.7(3) yes
C60 C79 C104 119.6(2) yes
N80 C79 C104 122.7(2) yes
C79 N80 C81 117.6(3) yes
N80 C81 C82 116.4(3) yes
N80 C81 C102 123.7(2) yes
C82 C81 C102 119.9(2) yes
C81 C82 O83 120.1(3) yes
C81 C82 N84 116.7(2) yes
O83 C82 N84 123.2(2) yes
C82 N84 C85 121.31(18) yes
C82 N84 H841 118.5 no
C85 N84 H841 118.6 no
N84 C85 C86 111.10(16) yes
N84 C85 H851 108.8 no
C86 C85 H851 109.6 no
N84 C85 H852 108.8 no
C86 C85 H852 108.4 no
H851 C85 H852 110.1 no
C85 C86 C87 122.1(4) yes
C85 C86 C95 121.7(3) yes
C87 C86 C95 116.2(3) yes
C86 C87 C88 123.6(4) yes
C86 C87 C101 120.1(3) yes
C88 C87 C101 116.3(3) yes
C87 C88 C89 123.9(4) yes
C87 C88 C93 118.6(3) yes
C89 C88 C93 117.6(3) yes
C88 C89 C90 121.1(4) yes
C88 C89 C99 119.3(3) yes
C90 C89 C99 119.6(3) yes
C89 C90 C91 119.0(3) yes
C89 C90 C96 118.5(4) yes
C91 C90 C96 122.6(3) yes
C90 C91 C92 120.6(3) yes
C90 C91 H911 120.8 no
C92 C91 H911 118.6 no
C91 C92 C93 121.8(4) yes
C91 C92 H921 117.1 no
C93 C92 H921 121.1 no
C88 C93 C92 119.9(3) yes
C88 C93 C94 117.8(3) yes
C92 C93 C94 122.3(4) yes
C93 C94 C95 120.0(4) yes
C93 C94 H941 119.6 no
C95 C94 H941 120.4 no
C94 C95 C86 123.9(3) yes
C94 C95 H951 118.4 no
C86 C95 H951 117.7 no
C90 C96 C97 120.8(3) yes
C90 C96 H961 119.4 no
C97 C96 H961 119.8 no
C96 C97 C98 121.8(3) yes
C96 C97 H971 118.8 no
C98 C97 H971 119.4 no
C97 C98 C99 120.2(4) yes
C97 C98 H981 120.6 no
C99 C98 H981 119.2 no
C89 C99 C98 119.1(3) yes
C89 C99 C100 117.8(3) yes
C98 C99 C100 123.1(4) yes
C99 C100 C101 122.6(4) yes
C99 C100 H1001 117.6 no
C101 C100 H1001 119.8 no
C87 C101 C100 120.1(3) yes
C87 C101 H1011 119.0 no
C100 C101 H1011 120.9 no
C81 C102 C103 117.7(2) yes
C81 C102 H1021 121.2 no
C103 C102 H1021 121.0 no
C102 C103 C104 119.7(2) yes
C102 C103 H1031 119.7 no
C104 C103 H1031 120.6 no
C103 C104 C79 118.47(18) yes
C103 C104 H1041 120.6 no
C79 C104 H1041 120.9 no
O105 C106 N107 124.3(3) yes
O105 C106 C125 120.5(3) yes
N107 C106 C125 115.17(19) yes
C106 N107 C108 124.60(16) yes
C106 N107 H1071 116.8 no
C108 N107 H1071 118.5 no
N107 C108 C109 113.4(2) yes
N107 C108 H1081 107.9 no
C109 C108 H1081 108.6 no
N107 C108 H1082 108.6 no
C109 C108 H1082 108.6 no
H1081 C108 H1082 109.8 no
C108 C109 C110 121.4(3) yes
C108 C109 C118 120.0(3) yes
C110 C109 C118 118.6(4) yes
C109 C110 C111 122.3(4) yes
C109 C110 C115 119.9(3) yes
C111 C110 C115 117.8(3) yes
C110 C111 C112 121.0(4) yes
C110 C111 H1111 118.7 no
C112 C111 H1111 120.3 no
C111 C112 C113 121.7(3) yes
C111 C112 H1121 120.3 no
C113 C112 H1121 118.0 no
C112 C113 C114 117.6(3) yes
C112 C113 C124 122.6(4) yes
C114 C113 C124 119.8(4) yes
C113 C114 C115 120.5(4) yes
C113 C114 C121 119.4(3) yes
C115 C114 C121 120.1(4) yes
C114 C115 C110 121.4(4) yes
C114 C115 C116 118.6(4) yes
C110 C115 C116 119.9(3) yes
C115 C116 C117 118.7(4) yes
C115 C116 C119 119.2(3) yes
C117 C116 C119 122.1(3) yes
C116 C117 C118 119.6(3) yes
C116 C117 H1171 119.5 no
C118 C117 H1171 120.9 no
C109 C118 C117 123.3(2) yes
C109 C118 H1181 118.4 no
C117 C118 H1181 118.3 no
C116 C119 C120 120.6(3) yes
C116 C119 H1191 118.5 no
C120 C119 H1191 121.0 no
C119 C120 C121 123.7(4) yes
C119 C120 H1201 119.0 no
C121 C120 H1201 117.3 no
C114 C121 C120 117.8(3) yes
C114 C121 C122 117.5(4) yes
C120 C121 C122 124.7(4) yes
C121 C122 C123 123.3(4) yes
C121 C122 H1221 116.9 no
C123 C122 H1221 119.8 no
C122 C123 C124 120.9(3) yes
C122 C123 H1231 119.7 no
C124 C123 H1231 119.4 no
C123 C124 C113 119.1(3) yes
C123 C124 H1241 120.3 no
C113 C124 H1241 120.6 no
C106 C125 N126 117.2(3) yes
C106 C125 C150 120.25(19) yes
N126 C125 C150 122.4(2) yes
C125 N126 C127 118.4(3) yes
N126 C127 C128 118.2(2) yes
N126 C127 C148 121.9(2) yes
C128 C127 C148 119.9(2) yes
C127 C128 O129 122.5(3) yes
C127 C128 N130 115.4(2) yes
O129 C128 N130 122.1(2) yes
C128 N130 C131 121.98(17) yes
C128 N130 H1301 118.2 no
C131 N130 H1301 118.2 no
N130 C131 C132 112.12(16) yes
N130 C131 H1312 106.1 no
C132 C131 H1312 110.3 no
N130 C131 H1311 109.9 no
C132 C131 H1311 108.7 no
H1312 C131 H1311 109.8 no
C131 C132 C133 122.3(4) yes
C131 C132 C137 122.6(3) yes
C133 C132 C137 115.0(3) yes
C132 C133 C134 125.4(4) yes
C132 C133 C144 118.9(3) yes
C134 C133 C144 115.7(3) yes
C133 C134 C135 116.7(3) yes
C133 C134 C141 125.0(4) yes
C135 C134 C141 118.2(3) yes
C134 C135 C136 117.1(3) yes
C134 C135 C138 118.2(3) yes
C136 C135 C138 124.6(4) yes
C135 C136 C137 122.3(4) yes
C135 C136 H1361 118.4 no
C137 C136 H1361 119.3 no
C136 C137 C132 123.5(3) yes
C136 C137 H1371 118.9 no
C132 C137 H1371 117.6 no
C135 C138 C139 123.8(4) yes
C135 C138 H1381 120.7 no
C139 C138 H1381 115.5 no
C138 C139 C140 119.8(3) yes
C138 C139 H1391 118.8 no
C140 C139 H1391 121.3 no
C139 C140 C141 119.2(3) yes
C139 C140 C147 123.7(3) yes
C141 C140 C147 117.2(4) yes
C140 C141 C134 120.7(4) yes
C140 C141 C142 120.0(3) yes
C134 C141 C142 119.2(3) yes
C141 C142 C143 117.3(3) yes
C141 C142 C145 118.2(3) yes
C143 C142 C145 124.5(4) yes
C142 C143 C144 123.8(4) yes
C142 C143 H1431 118.2 no
C144 C143 H1431 118.0 no
C133 C144 C143 118.9(3) yes
C133 C144 H1441 119.8 no
C143 C144 H1441 121.3 no
C142 C145 C146 122.8(4) yes
C142 C145 H1451 119.0 no
C146 C145 H1451 118.2 no
C145 C146 C147 119.0(3) yes
C145 C146 H1461 120.5 no
C147 C146 H1461 120.5 no
C140 C147 C146 122.8(3) yes
C140 C147 H1471 118.2 no
C146 C147 H1471 119.0 no
C127 C148 C149 118.52(19) yes
C127 C148 H1481 120.3 no
C149 C148 H1481 121.2 no
C148 C149 C150 119.8(2) yes
C148 C149 H1491 120.2 no
C150 C149 H1491 120.0 no
C125 C150 C149 118.97(18) yes
C125 C150 H1501 119.9 no
C149 C150 H1501 121.1 no
O151 C152 N153 125.3(3) yes
O151 C152 C197 129.0(3) yes
N153 C152 C197 105.7(3) yes
C152 N153 C154 123.8(3) yes
C152 N153 C195 111.0(3) yes
C154 N153 C195 125.1(3) yes
N153 C154 C155 119.4(2) yes
N153 C154 C208 118.9(2) yes
C155 C154 C208 121.6(2) yes
C154 C155 C156 118.7(2) yes
C154 C155 H1551 120.3 no
C156 C155 H1551 121.0 no
C155 C156 O157 120.3(3) yes
C155 C156 C206 121.7(2) yes
O157 C156 C206 117.9(2) yes
C156 O157 C158 116.6(3) yes
O157 C158 C159 118.1(4) yes
O157 C158 C163 120.8(3) yes
C159 C158 C163 121.0(2) yes
C158 C159 C160 120.5(4) yes
C158 C159 H1591 118.3 no
C160 C159 H1591 121.1 no
C159 C160 C161 120.2(3) yes
C159 C160 H1601 120.5 no
C161 C160 H1601 119.3 no
C163 C162 C161 121.5(4) yes
C163 C162 H1621 118.8 no
C161 C162 H1621 119.6 no
C162 C163 C158 118.2(3) yes
C162 C163 H1631 121.2 no
C158 C163 H1631 120.5 no
C183 O182 C181 120.7(3) yes
O182 C183 C184 121.7(4) yes
O182 C183 C201 118.5(3) yes
C184 C183 C201 119.9(3) yes
C183 C184 C185 120.5(3) yes
C183 C184 H1841 119.3 no
C185 C184 H1841 120.2 no
C184 C185 N186 119.2(3) yes
C184 C185 C199 119.0(2) yes
N186 C185 C199 121.8(3) yes
C185 N186 C187 123.9(4) yes
C185 N186 C191 124.1(4) yes
C187 N186 C191 111.7(3) yes
N186 C187 O188 126.9(3) yes
N186 C187 C189 105.2(3) yes
O188 C187 C189 127.9(4) yes
C187 C189 C190 107.7(3) yes
C187 C189 C198 129.0(4) yes
C190 C189 C198 123.2(3) yes
C189 C190 C191 109.5(3) yes
C189 C190 C193 121.8(3) yes
C191 C190 C193 128.6(4) yes
C190 C191 N186 105.7(3) yes
C190 C191 O192 128.5(4) yes
N186 C191 O192 125.7(3) yes
C190 C193 C194 114.2(3) yes
C190 C193 H1931 123.4 no
C194 C193 H1931 122.4 no
C193 C194 C195 128.0(3) yes
C193 C194 C197 123.3(3) yes
C195 C194 C197 108.7(3) yes
C194 C195 N153 106.1(3) yes
C194 C195 O196 127.8(3) yes
N153 C195 O196 126.1(3) yes
C152 C197 C194 108.4(3) yes
C152 C197 C198 129.6(3) yes
C194 C197 C198 122.0(3) yes
C197 C198 C189 115.5(3) yes
C197 C198 H1981 121.9 no
C189 C198 H1981 122.6 no
C185 C199 C200 119.2(3) yes
C185 C199 H1991 119.4 no
C200 C199 H1991 121.4 no
C199 C200 C201 122.7(3) yes
C199 C200 H2001 119.0 no
C201 C200 H2001 118.3 no
C183 C201 C200 118.7(2) yes
C183 C201 H2011 120.6 no
C200 C201 H2011 120.6 no
C156 C206 C207 117.9(2) yes
C156 C206 H2061 121.1 no
C207 C206 H2061 121.0 no
C206 C207 C208 122.8(2) yes
C206 C207 H2071 118.8 no
C208 C207 H2071 118.4 no
C207 C208 C154 117.1(2) yes
C207 C208 H2081 121.5 no
C154 C208 H2081 121.4 no
O390 C380 C40 124.15(9) yes
O390 C380 C37 119.55(8) yes
C40 C380 C37 115.61(11) yes
C380 C40 C51 115.83(9) yes
C380 C40 C41 125.35(10) yes
C51 C40 C41 116.352 yes
C51 C40 C41 116.352 yes
C51 C40 C381 120.16(12) yes
C41 C40 C381 120.00(11) yes
C37 C36 C35 120.008 yes
C37 C36 H361 120.2 no
C35 C36 H361 119.8 no
C380 C37 C36 139.54(13) yes
C380 C37 C52 100.28(13) yes
C36 C37 C52 119.994 yes
C36 C37 C52 119.994 yes
C36 C37 C381 107.96(13) yes
C52 C37 C381 131.79(13) yes
C37 C52 C53 119.999 yes
C37 C52 H521 118.5 no
C53 C52 H521 121.5 no
C52 C53 C34 120.008 yes
C52 C53 H531 120.5 no
C34 C53 H531 119.5 no
O33 C34 C53 123.8(2) yes
O33 C34 C35 116.2(2) yes
C53 C34 C35 119.993 yes
C36 C35 C34 119.999 yes
C36 C35 H351 120.1 no
C34 C35 H351 119.9 no
C40 C381 C37 108.82(11) yes
C40 C381 O391 123.97(6) yes
C37 C381 O391 126.16(8) yes
O177 C176 C173 121.6(3) yes
O177 C176 C178 119.9(3) yes
C173 C176 C178 118.5(2) yes
O165 C164 C161 120.5(4) yes
O165 C164 C166 121.0(3) yes
C161 C164 C166 117.9(3) yes
C164 C161 C160 118.2(4) yes
C164 C161 C162 123.2(4) yes
C160 C161 C162 118.4(2) yes
C167 C168 C169 122.60(19) yes
C167 C168 H1681 119.6 no
C169 C168 H1681 117.8 no
C168 C167 C166 121.43(19) yes
C168 C167 H1671 119.6 no
C166 C167 H1671 119.0 no
C164 C166 C167 121.2(2) yes
C164 C166 C205 120.8(2) yes
C167 C166 C205 117.1(3) yes
C166 C205 C204 120.7(2) yes
C166 C205 H2051 119.9 no
C204 C205 H2051 119.4 no
C205 C204 C169 122.8(2) yes
C205 C204 H2041 118.5 no
C169 C204 H2041 118.7 no
C204 C169 C168 115.1(2) yes
C204 C169 C170 119.7(2) yes
C168 C169 C170 125.2(2) yes
C175 C174 C173 121.16(19) yes
C175 C174 H1741 120.1 no
C173 C174 H1741 118.8 no
C174 C175 C170 122.57(18) yes
C174 C175 H1751 119.9 no
C170 C175 H1751 117.6 no
C169 C170 C175 124.5(2) yes
C169 C170 C171 120.2(2) yes
C175 C170 C171 115.2(2) yes
C170 C171 C172 122.57(18) yes
C170 C171 H1711 118.1 no
C172 C171 H1711 119.3 no
C171 C172 C173 121.26(18) yes
C171 C172 H1721 119.6 no
C173 C172 H1721 119.1 no
C176 C173 C172 121.0(2) yes
C176 C173 C174 121.7(2) yes
C172 C173 C174 117.1(2) yes
C3 C4 C5 123.7(3) yes
C3 C4 H41 119.4 no
C5 C4 H41 116.9 no
C2 C3 C4 121.4(3) yes
C2 C3 C58 122.8(4) yes
C4 C3 C58 115.7(2) yes
C3 C58 C57 125.3(4) yes
C3 C58 H581 117.4 no
C57 C58 H581 117.3 no
C58 C57 C6 116.9(3) yes
C58 C57 H571 122.9 no
C6 C57 H571 120.2 no
C57 C6 O7 116.5(3) yes
C57 C6 C5 121.2(2) yes
O7 C6 C5 122.2(4) yes
C4 C5 C6 117.1(4) yes
C4 C5 H51 122.2 no
C6 C5 H51 120.7 no
C176 C178 C179 119.4(4) yes
C176 C178 C203 120.7(3) yes
C179 C178 C203 119.9(2) yes
C178 C179 C180 118.0(4) yes
C178 C179 H1791 120.8 no
C180 C179 H1791 121.2 no
C179 C180 C181 121.8(3) yes
C179 C180 H1801 120.1 no
C181 C180 H1801 118.1 no
O182 C181 C180 116.0(4) yes
O182 C181 C202 124.5(5) yes
C180 C181 C202 119.3(3) yes
C181 C202 C203 122.0(4) yes
C181 C202 H2021 119.0 no
C203 C202 H2021 119.0 no
C178 C203 C202 118.9(3) yes
C178 C203 H2031 120.3 no
C202 C203 H2031 120.8 no

loop_
_geom_bond_atom_site_label_1
_geom_bond_atom_site_label_2
_geom_bond_distance
_geom_bond_publ_flag
O1 C2 1.212(4) yes
C2 C47 1.483(4) yes
C2 C3 1.493(4) yes
O7 C8 1.411(5) yes
O7 C6 1.389(3) yes
C8 C9 1.383(4) yes
C8 C56 1.349(5) yes
C9 C10 1.380(4) yes
C9 H91 0.929 no
C10 N11 1.428(4) yes
C10 C54 1.413(5) yes
N11 C12 1.418(5) yes
N11 C16 1.419(5) yes
C12 O13 1.221(5) yes
C12 C14 1.475(4) yes
C14 C15 1.375(6) yes
C14 C21 1.368(4) yes
C15 C16 1.491(4) yes
C15 C18 1.396(4) yes
C16 O17 1.191(5) yes
C18 C19 1.396(4) yes
C18 H181 0.927 no
C19 C20 1.399(6) yes
C19 C25 1.482(4) yes
C20 C21 1.392(4) yes
C20 C22 1.481(4) yes
C21 H211 0.934 no
C22 O23 1.209(5) yes
C22 N24 1.403(5) yes
N24 C25 1.418(5) yes
N24 C27 1.436(4) yes
C25 O26 1.206(5) yes
C27 C28 1.384(4) yes
C27 C32 1.410(4) yes
C28 C29 1.375(3) yes
C28 H281 0.929 no
C29 C30 1.371(3) yes
C29 H291 0.932 no
C30 C31 1.388(4) yes
C30 H301 0.926 no
C31 C32 1.366(4) yes
C31 O33 1.412(4) yes
C32 H321 0.933 no
O33 C34 1.397(2) yes
C41 C42 1.352 yes
C41 C40 1.340 yes
C41 H411 0.921 no
C42 C43 1.396 yes
C42 H421 0.915 no
C43 C44 1.465(3) yes
C43 C50 1.368 yes
C44 C45 1.390(3) yes
C44 C49 1.395(3) yes
C45 C46 1.355(3) yes
C45 H451 0.937 no
C46 C47 1.379(3) yes
C46 H461 0.923 no
C47 C48 1.389(3) yes
C48 C49 1.371(3) yes
C48 H481 0.930 no
C49 H491 0.937 no
C50 C51 1.344 yes
C50 H501 0.932 no
C51 C40 1.406 yes
C51 H511 0.930 no
C54 C55 1.379(3) yes
C54 H541 0.918 no
C55 C56 1.403(4) yes
C55 H551 0.930 no
C56 H561 0.934 no
O59 C60 1.221(3) yes
C60 N61 1.358(4) yes
C60 C79 1.506(4) yes
N61 C62 1.431(3) yes
N61 H611 0.869 no
C62 C63 1.478(5) yes
C62 H621 0.990 no
C62 H622 0.983 no
C63 C64 1.408(4) yes
C63 C76 1.412(5) yes
C64 C65 1.429(5) yes
C64 C73 1.434(6) yes
C65 C66 1.340(3) yes
C65 H651 0.938 no
C66 C67 1.434(7) yes
C66 H661 0.931 no
C67 C68 1.399(4) yes
C67 C72 1.397(6) yes
C68 C69 1.486(6) yes
C68 H681 0.933 no
C69 C70 1.292(5) yes
C69 H691 0.927 no
C70 C71 1.340(4) yes
C70 H701 0.935 no
C71 C72 1.461(7) yes
C71 C78 1.436(5) yes
C72 C73 1.422(4) yes
C73 C74 1.438(5) yes
C74 C75 1.321(4) yes
C74 C77 1.483(6) yes
C75 C76 1.387(5) yes
C75 H751 0.952 no
C76 H761 0.931 no
C77 C78 1.263(3) yes
C77 H771 0.938 no
C78 H781 0.933 no
C79 N80 1.338(3) yes
C79 C104 1.385(4) yes
N80 C81 1.351(4) yes
C81 C82 1.499(3) yes
C81 C102 1.377(4) yes
C82 O83 1.234(3) yes
C82 N84 1.322(4) yes
N84 C85 1.457(2) yes
N84 H841 0.860 no
C85 C86 1.513(4) yes
C85 H851 0.968 no
C85 H852 0.967 no
C86 C87 1.385(5) yes
C86 C95 1.377(6) yes
C87 C88 1.388(4) yes
C87 C101 1.504(6) yes
C88 C89 1.408(5) yes
C88 C93 1.470(6) yes
C89 C90 1.440(4) yes
C89 C99 1.422(6) yes
C90 C91 1.427(6) yes
C90 C96 1.407(5) yes
C91 C92 1.364(4) yes
C91 H911 0.943 no
C92 C93 1.406(4) yes
C92 H921 0.933 no
C93 C94 1.372(4) yes
C94 C95 1.406(4) yes
C94 H941 0.932 no
C95 H951 0.935 no
C96 C97 1.360(6) yes
C96 H961 0.947 no
C97 C98 1.392(4) yes
C97 H971 0.938 no
C98 C99 1.398(4) yes
C98 H981 0.942 no
C99 C100 1.459(4) yes
C100 C101 1.336(4) yes
C100 H1001 0.937 no
C101 H1011 0.933 no
C102 C103 1.382(3) yes
C102 H1021 0.929 no
C103 C104 1.386(3) yes
C103 H1031 0.932 no
C104 H1041 0.927 no
O105 C106 1.237(3) yes
C106 N107 1.336(4) yes
C106 C125 1.495(4) yes
N107 C108 1.455(3) yes
N107 H1071 0.869 no
C108 C109 1.517(5) yes
C108 H1081 0.962 no
C108 H1082 0.967 no
C109 C110 1.401(4) yes
C109 C118 1.381(5) yes
C110 C111 1.460(5) yes
C110 C115 1.400(6) yes
C111 C112 1.361(3) yes
C111 H1111 0.930 no
C112 C113 1.443(6) yes
C112 H1121 0.939 no
C113 C114 1.427(6) yes
C113 C124 1.385(4) yes
C114 C115 1.417(4) yes
C114 C121 1.433(7) yes
C115 C116 1.443(5) yes
C116 C117 1.386(4) yes
C116 C119 1.436(6) yes
C117 C118 1.376(5) yes
C117 H1171 0.943 no
C118 H1181 0.948 no
C119 C120 1.306(3) yes
C119 H1191 0.934 no
C120 C121 1.424(5) yes
C120 H1201 0.919 no
C121 C122 1.378(4) yes
C122 C123 1.339(5) yes
C122 H1221 0.942 no
C123 C124 1.409(6) yes
C123 H1231 0.930 no
C124 H1241 0.935 no
C125 N126 1.346(3) yes
C125 C150 1.384(4) yes
N126 C127 1.333(4) yes
C127 C128 1.496(3) yes
C127 C148 1.387(4) yes
C128 O129 1.223(3) yes
C128 N130 1.337(3) yes
N130 C131 1.459(2) yes
N130 H1301 0.871 no
C131 C132 1.504(4) yes
C131 H1312 0.976 no
C131 H1311 0.963 no
C132 C133 1.383(5) yes
C132 C137 1.394(6) yes
C133 C134 1.392(4) yes
C133 C144 1.523(6) yes
C134 C135 1.511(6) yes
C134 C141 1.395(5) yes
C135 C136 1.341(4) yes
C135 C138 1.369(4) yes
C136 C137 1.395(4) yes
C136 H1361 0.939 no
C137 H1371 0.931 no
C138 C139 1.378(4) yes
C138 H1381 0.929 no
C139 C140 1.428(6) yes
C139 H1391 0.950 no
C140 C141 1.448(5) yes
C140 C147 1.387(5) yes
C141 C142 1.420(6) yes
C142 C143 1.465(4) yes
C142 C145 1.350(4) yes
C143 C144 1.334(4) yes
C143 H1431 0.933 no
C144 H1441 0.940 no
C145 C146 1.405(4) yes
C145 H1451 0.934 no
C146 C147 1.350(6) yes
C146 H1461 0.944 no
C147 H1471 0.946 no
C148 C149 1.389(2) yes
C148 H1481 0.941 no
C149 C150 1.346(3) yes
C149 H1491 0.938 no
C150 H1501 0.929 no
O151 C152 1.202(5) yes
C152 N153 1.416(5) yes
C152 C197 1.483(4) yes
N153 C154 1.437(4) yes
N153 C195 1.398(5) yes
C154 C155 1.381(4) yes
C154 C208 1.391(4) yes
C155 C156 1.390(3) yes
C155 H1551 0.939 no
C156 O157 1.400(4) yes
C156 C206 1.371(4) yes
O157 C158 1.395(3) yes
C158 C159 1.364(5) yes
C158 C163 1.349(6) yes
C159 C160 1.371(3) yes
C159 H1591 0.937 no
C160 C161 1.383(6) yes
C160 H1601 0.947 no
C162 C163 1.409(3) yes
C162 C161 1.362(6) yes
C162 H1621 0.928 no
C163 H1631 0.934 no
O182 C183 1.384(5) yes
O182 C181 1.377(4) yes
C183 C184 1.371(4) yes
C183 C201 1.409(5) yes
C184 C185 1.404(5) yes
C184 H1841 0.922 no
C185 N186 1.420(4) yes
C185 C199 1.375(5) yes
N186 C187 1.418(6) yes
N186 C191 1.418(6) yes
C187 O188 1.195(5) yes
C187 C189 1.509(4) yes
C189 C190 1.395(6) yes
C189 C198 1.361(4) yes
C190 C191 1.475(4) yes
C190 C193 1.401(4) yes
C191 O192 1.200(5) yes
C193 C194 1.392(4) yes
C193 H1931 0.930 no
C194 C195 1.480(4) yes
C194 C197 1.378(6) yes
C195 O196 1.216(5) yes
C197 C198 1.393(4) yes
C198 H1981 0.927 no
C199 C200 1.392(3) yes
C199 H1991 0.932 no
C200 C201 1.338(4) yes
C200 H2001 0.927 no
C201 H2011 0.923 no
C206 C207 1.381(3) yes
C206 H2061 0.935 no
C207 C208 1.391(3) yes
C207 H2071 0.928 no
C208 H2081 0.931 no
C380 O390 1.227 yes
C380 C40 1.5379(13) yes
C380 C37 1.4588(15) yes
C40 C381 1.507(2) yes
C36 C37 1.390 yes
C36 C35 1.391 yes
C36 H361 0.947 no
C37 C52 1.390 yes
C37 C52 1.390 yes
C37 C381 1.6113(11) yes
C52 C53 1.391 yes
C52 H521 0.926 no
C53 C34 1.390 yes
C53 H531 0.920 no
C34 C35 1.390 yes
C35 H351 0.943 no
O391 C381 1.168 yes
C176 O177 1.236(4) yes
C176 C173 1.482(4) yes
C176 C178 1.528(4) yes
C164 O165 1.245(4) yes
C164 C161 1.520(3) yes
C164 C166 1.469(5) yes
C168 C167 1.378(3) yes
C168 C169 1.378(3) yes
C168 H1681 0.933 no
C167 C166 1.368(3) yes
C167 H1671 0.935 no
C166 C205 1.389(3) yes
C205 C204 1.371(4) yes
C205 H2051 0.941 no
C204 C169 1.387(3) yes
C204 H2041 0.935 no
C169 C170 1.467(4) yes
C174 C175 1.359(3) yes
C174 C173 1.383(3) yes
C174 H1741 0.929 no
C175 C170 1.402(3) yes
C175 H1751 0.932 no
C170 C171 1.389(3) yes
C171 C172 1.363(3) yes
C171 H1711 0.932 no
C172 C173 1.387(3) yes
C172 H1721 0.927 no
C4 C3 1.347(6) yes
C4 C5 1.402(3) yes
C4 H41 0.928 no
C3 C58 1.368(5) yes
C58 C57 1.353(3) yes
C58 H581 0.932 no
C57 C6 1.398(6) yes
C57 H571 0.935 no
C6 C5 1.373(5) yes
C5 H51 0.932 no
C178 C179 1.399(5) yes
C178 C203 1.391(6) yes
C179 C180 1.406(3) yes
C179 H1791 0.929 no
C180 C181 1.343(6) yes
C180 H1801 0.926 no
C181 C202 1.363(5) yes
C202 C203 1.376(3) yes
C202 H2021 0.925 no
C203 H2031 0.931 no

loop_
_platon_squeeze_void_nr
_platon_squeeze_void_average_x
_platon_squeeze_void_average_y
_platon_squeeze_void_average_z
_platon_squeeze_void_volume
_platon_squeeze_void_count_electrons
_platon_squeeze_void_content
1 0.211 0.500 0.000 1449 359 ' '
2 0.058 1.000 0.500 1449 357 ' '
